data_7719776
loop_
_publ_author_name
'Johnson, Chloe L.'
'Altus, Kristof M.'
'Navarro, Miquel'
'Campos, Jes&#xfa;s'
'Duckett, Simon B.'
'Weller, Andrew S.'

_publ_section_title
;
 Single-crystal to single-crystal synthesis of a gold(I)-ammonia complex
 and H/D exchange <i>in crystallo</i> with D<sub>2</sub>O.
;
_journal_issue 45
_journal_name_full 'Dalton transactions (Cambridge, England : 2003)'
_journal_page_first 16673
_journal_page_last 16676
_journal_paper_doi 10.1039/d5dt02464a
_journal_volume 54
_journal_year 2025
_chemical_formula_moiety 'C60.036 H78.107 Au N P, C31.643 H12 B F24'
_chemical_formula_sum 'C91.68 H90.1 Au B F24 N P'
_chemical_formula_weight 1900.65
_space_group_crystal_system triclinic
_space_group_IT_number 2
_space_group_name_Hall '-P 1'
_space_group_name_H-M_alt 'P -1'
_atom_sites_solution_hydrogens geom
_atom_sites_solution_primary dual
_audit_creation_date 2025-09-03
_audit_creation_method
;
Olex2 1.5
(compiled 2025.07.13 svn.rb7424aed for OlexSys, GUI svn.r7314)
;
_audit_update_record
;
2025-10-06 deposited with the CCDC.	2025-10-29 downloaded from the CCDC.
;
_cell_angle_alpha 75.532(5)
_cell_angle_beta 68.977(6)
_cell_angle_gamma 89.130(5)
_cell_formula_units_Z 2
_cell_length_a 15.6853(10)
_cell_length_b 16.4299(10)
_cell_length_c 19.4505(12)
_cell_measurement_reflns_used 37647
_cell_measurement_temperature 110.15
_cell_measurement_theta_max 76.1590
_cell_measurement_theta_min 3.9900
_cell_volume 4515.1(5)
_computing_molecular_graphics 'Olex2 1.5 (Dolomanov et al., 2009)'
_computing_publication_material 'Olex2 1.5 (Dolomanov et al., 2009)'
_computing_structure_refinement 'SHELXL 2018/3 (Sheldrick, 2015)'
_computing_structure_solution 'SHELXT 2018/2 (Sheldrick, 2018)'
_diffrn_ambient_temperature 110.15
_diffrn_measured_fraction_theta_full 0.994
_diffrn_measured_fraction_theta_max 0.954
_diffrn_measurement_device_type 'SuperNova, Dual, Cu at home/near, HyPix'
_diffrn_radiation_type CuK\a
_diffrn_radiation_wavelength 1.54184
_diffrn_reflns_av_R_equivalents 0.1264
_diffrn_reflns_av_unetI/netI 0.1169
_diffrn_reflns_Laue_measured_fraction_full 0.994
_diffrn_reflns_Laue_measured_fraction_max 0.954
_diffrn_reflns_limit_h_max 19
_diffrn_reflns_limit_h_min -19
_diffrn_reflns_limit_k_max 20
_diffrn_reflns_limit_k_min -18
_diffrn_reflns_limit_l_max 24
_diffrn_reflns_limit_l_min -16
_diffrn_reflns_number 50070
_diffrn_reflns_point_group_measured_fraction_full 0.994
_diffrn_reflns_point_group_measured_fraction_max 0.954
_diffrn_reflns_theta_full 67.684
_diffrn_reflns_theta_max 77.171
_diffrn_reflns_theta_min 3.927
_exptl_absorpt_coefficient_mu 4.042
_exptl_absorpt_correction_T_max 1.000
_exptl_absorpt_correction_T_min 0.724
_exptl_absorpt_correction_type gaussian
_exptl_absorpt_process_details
;
CrysAlisPro 1.171.42.58a (Rigaku Oxford Diffraction, 2022)
Numerical absorption correction based on gaussian integration over
a multifaceted crystal model
Empricial absorption correciton using spherical
harmonics,
implemented in SCALE3 ABSPACK scaling algorithm.
;
_exptl_crystal_density_diffrn 1.398
_exptl_crystal_description block
_exptl_crystal_F_000 1924
_exptl_crystal_size_max 0.208
_exptl_crystal_size_mid 0.144
_exptl_crystal_size_min 0.109
_refine_diff_density_max 3.919
_refine_diff_density_min -1.731
_refine_diff_density_rms 0.199
_refine_ls_extinction_method none
_refine_ls_goodness_of_fit_ref 1.064
_refine_ls_hydrogen_treatment constr
_refine_ls_matrix_type full
_refine_ls_number_parameters 1255
_refine_ls_number_reflns 18248
_refine_ls_number_restraints 372
_refine_ls_restrained_S_all 1.064
_refine_ls_R_factor_all 0.1784
_refine_ls_R_factor_gt 0.1221
_refine_ls_shift/su_max 0.010
_refine_ls_shift/su_mean 0.000
_refine_ls_structure_factor_coef Fsqd
_refine_ls_weighting_details 'w=1/[\s^2^(Fo^2^)+(0.1725P)^2^+13.5467P] where P=(Fo^2^+2Fc^2^)/3'
_refine_ls_weighting_scheme calc
_refine_ls_wR_factor_gt 0.2866
_refine_ls_wR_factor_ref 0.3356
_reflns_Friedel_coverage 0.000
_reflns_number_gt 10760
_reflns_number_total 18248
_reflns_threshold_expression 'I > 2\s(I)'
_cod_data_source_file d5dt02464a2.cif
_cod_data_source_block asw23022_autored-copy
_cod_depositor_comments 'Adding full bibliography for 7719775--7719776.cif.'
_cod_original_formula_sum 'C91.68 H90.10 Au B F24 N P'
_cod_database_code 7719776
_shelx_shelxl_version_number 2018/3
_shelx_space_group_comment
;
The symmetry employed for this shelxl refinement is uniquely defined
by the following loop, which should always be used as a source of
symmetry information in preference to the above space-group names.
They are only intended as comments.
;
_shelx_estimated_absorpt_t_max 0.667
_shelx_estimated_absorpt_t_min 0.487
_olex2_refinement_description
;
1. Fixed Uiso
 At 1.2 times of:
  All C(H) groups, All N(H,H,H) groups
 At 1.5 times of:
  All C(H,H,H) groups
2. Restrained distances
 C25-C28 \\sim C25-C28A \\sim C25-C26 \\sim C25-C27 \\sim C25-C27A \\sim
C25-C26A
 with sigma of 0.02
 C58A-C56A \\sim C58-C56 \\sim C59A-C56A \\sim C59-C56 \\sim C57A-C56A \\sim
C57-C56
 with sigma of 0.02
 C26-C27 \\sim C26-C28 \\sim C27-C28 \\sim C27A-C28A \\sim C26A-C27A \\sim
C26A-C28A
 with sigma of 0.04
 F16-F17 \\sim F16-F18 \\sim F17-F18 \\sim F16A-F17A \\sim F16A-F18A \\sim
F17A-F18A
 with sigma of 0.04
 C68-F13 \\sim C68-F14 \\sim C68-F15 \\sim C68-F13A \\sim C68-F14A \\sim
C68-F15A
 with sigma of 0.02
 F13-F14 \\sim F13-F15 \\sim F14-F15 \\sim F13A-F14A \\sim F14A-F15A \\sim
F13A-F15A
 with sigma of 0.04
 C89-F1 \\sim C89-F2 \\sim C89-F3 \\sim C89-F1A \\sim C89-F2A \\sim C89-F3A
 with sigma of 0.02
 F1-F2 \\sim F1-F3 \\sim F2-F3 \\sim F1A-F2A \\sim F1A-F3A \\sim F2A-F3A
 with sigma of 0.04
3. Uiso/Uaniso restraints and constraints
C58 \\sim C58A \\sim C59 \\sim C59A \\sim C56 \\sim C56A \\sim C57A \\sim C57:
within 2A with sigma of 0.01 and sigma for terminal atoms of 0.02 within 2A
C26 \\sim C26A \\sim C27 \\sim C27A \\sim C28 \\sim C28A: within 2A with sigma
of 0.01 and sigma for terminal atoms of 0.02 within 2A
F16 \\sim F16A \\sim F17 \\sim F17A \\sim F18 \\sim F18A: within 2A with sigma
of 0.01 and sigma for terminal atoms of 0.02 within 2A
F13 \\sim F13A \\sim F14 \\sim F14A \\sim F15 \\sim F15A: within 2A with sigma
of 0.01 and sigma for terminal atoms of 0.02 within 2A
F1 \\sim F1A \\sim F2 \\sim F2A \\sim F3 \\sim F3A: within 2A with sigma of
0.01 and sigma for terminal atoms of 0.02 within 2A
4. Others
 Sof(C27A)=Sof(H27D)=Sof(H27E)=Sof(H27F)=Sof(C28A)=Sof(H28D)=Sof(H28E)=
 Sof(H28F)=1-FVAR(1)
 Sof(C26)=Sof(H26A)=Sof(H26B)=Sof(H26C)=Sof(C27)=Sof(H27A)=Sof(H27B)=Sof(H27C)=
 Sof(C28)=Sof(H28A)=Sof(H28B)=Sof(H28C)=FVAR(1)
 Sof(C26A)=Sof(H26D)=Sof(H26E)=Sof(H26F)=FVAR(2)
 Sof(F16A)=Sof(F17A)=Sof(F18A)=1-FVAR(3)
 Sof(F16)=Sof(F17)=Sof(F18)=Sof(C65)=FVAR(3)
 Sof(F13A)=Sof(F14A)=Sof(F15A)=1-FVAR(4)
 Sof(F13)=Sof(F14)=Sof(F15)=FVAR(4)
 Sof(F1A)=Sof(F2A)=Sof(F3A)=1-FVAR(5)
 Sof(F1)=Sof(F2)=Sof(F3)=FVAR(5)
 Sof(C58A)=Sof(H58D)=Sof(H58E)=Sof(H58F)=Sof(C56A)=Sof(C57A)=Sof(H57E)=
 Sof(H57F)=Sof(H57G)=Sof(C59A)=Sof(H59C)=Sof(H59D)=Sof(H59E)=1-FVAR(6)
 Sof(C56)=Sof(C57)=Sof(H57A)=Sof(H57B)=Sof(H57C)=Sof(C58)=Sof(H58A)=Sof(H58B)=
 Sof(H58C)=Sof(C59)=Sof(H59A)=Sof(H59B)=Sof(H57D)=FVAR(6)
5.a Me refined with riding coordinates:
 C58(H58A,H58B,H58C)
5.b Aromatic/amide H refined with riding coordinates:
 C2(H2), C8(H8), C9(H9), C12(H12), C13(H13), C20(H20), C21(H21), C23(H23),
 C29(H29), C30(H30), C33(H33), C34(H34), C40(H40), C41(H41), C43(H43), C49(H49),
  C50(H50), C53(H53), C54(H54), C60(H60), C61(H61), C63(H), C66(HA), C69(HB),
 C71(HC), C74(HD), C77(HE), C79(HF), C82(HG), C85(HH), C87(HI), C90(HJ), C93(HK)
5.c Idealised Me refined as rotating group:
 N1(H1A,H1B,H1C), C5(H5A,H5B,H5C), C6(H6A,H6B,H6C), C7(H7A,H7B,H7C), C17(H17A,
 H17B,H17C), C18(H18A,H18B,H18C), C19(H19A,H19B,H19C), C26(H26A,H26B,H26C),
 C26A(H26D,H26E,H26F), C27(H27A,H27B,H27C), C27A(H27D,H27E,H27F), C28(H28A,H28B,
 H28C), C28A(H28D,H28E,H28F), C37(H37A,H37B,H37C), C38(H38A,H38B,H38C),
 C39(H39A,H39B,H39C), C46(H46A,H46B,H46C), C47(H47A,H47B,H47C), C48(H48A,H48B,
 H48C), C57(H57A,H57B,H57C), C59(H59A,H59B,H57D), C58A(H58D,H58E,H58F),
 C57A(H57E,H57F,H57G), C59A(H59C,H59D,H59E)
;
_olex2_submission_special_instructions 'No special instructions were received'

loop_
_space_group_symop_operation_xyz
'x, y, z'
'-x, -y, -z'

loop_
_atom_site_label
_atom_site_type_symbol
_atom_site_fract_x
_atom_site_fract_y
_atom_site_fract_z
_atom_site_U_iso_or_equiv
_atom_site_adp_type
_atom_site_occupancy
_atom_site_site_symmetry_order
_atom_site_calc_flag
_atom_site_refinement_flags_posn
_atom_site_refinement_flags_adp
_atom_site_refinement_flags_occupancy
_atom_site_disorder_assembly
_atom_site_disorder_group
Au1 Au 0.36436(4) 0.20005(4) 0.23061(3) 0.0627(2) Uani 1 1 d . . . . .
P1 P 0.49842(18) 0.14392(17) 0.21549(14) 0.0459(6) Uani 1 1 d . . . . .
N1 N 0.2360(5) 0.2547(5) 0.2489(4) 0.0373(16) Uani 1 1 d . . . . .
H1A H 0.227639 0.272472 0.203756 0.045 Uiso 1 1 calc R U . . .
H1B H 0.236020 0.299460 0.268662 0.045 Uiso 1 1 calc R U . . .
H1C H 0.189807 0.215537 0.282177 0.045 Uiso 1 1 calc R U . . .
C1 C 0.4845(7) 0.0283(8) 0.2510(6) 0.049(2) Uani 1 1 d . . . . .
C2 C 0.5450(7) -0.0198(8) 0.2089(6) 0.050(2) Uani 1 1 d . . . . .
H2 H 0.596864 0.007793 0.165717 0.060 Uiso 1 1 calc R U . . .
C3 C 0.5315(8) -0.1062(7) 0.2282(6) 0.049(2) Uani 1 1 d . . . . .
C4 C 0.5914(9) -0.1601(8) 0.1779(6) 0.059(3) Uani 1 1 d . . . . .
C5 C 0.5303(10) -0.2040(11) 0.1497(8) 0.078(4) Uani 1 1 d . . . . .
H5A H 0.504105 -0.161531 0.119466 0.117 Uiso 1 1 calc R U . . .
H5B H 0.480687 -0.239399 0.193540 0.117 Uiso 1 1 calc R U . . .
H5C H 0.566818 -0.239304 0.117938 0.117 Uiso 1 1 calc R U . . .
C6 C 0.6680(9) -0.1060(9) 0.1077(6) 0.066(3) Uani 1 1 d . . . . .
H6A H 0.708649 -0.142706 0.080248 0.099 Uiso 1 1 calc R U . . .
H6B H 0.703182 -0.070983 0.123889 0.099 Uiso 1 1 calc R U . . .
H6C H 0.641093 -0.069617 0.073922 0.099 Uiso 1 1 calc R U . . .
C7 C 0.6312(10) -0.2283(9) 0.2234(8) 0.069(3) Uani 1 1 d . . . . .
H7A H 0.581222 -0.266023 0.264868 0.103 Uiso 1 1 calc R U . . .
H7B H 0.667946 -0.202177 0.244815 0.103 Uiso 1 1 calc R U . . .
H7C H 0.670024 -0.260747 0.189793 0.103 Uiso 1 1 calc R U . . .
C8 C 0.4598(8) -0.1452(8) 0.2929(7) 0.059(3) Uani 1 1 d . . . . .
H8 H 0.451170 -0.205040 0.308336 0.070 Uiso 1 1 calc R U . . .
C9 C 0.3993(9) -0.0990(9) 0.3364(7) 0.064(3) Uani 1 1 d . . . . .
H9 H 0.349805 -0.127822 0.380996 0.077 Uiso 1 1 calc R U . . .
C10 C 0.4092(7) -0.0112(7) 0.3163(6) 0.049(2) Uani 1 1 d . . . . .
C11 C 0.3350(8) 0.0323(8) 0.3625(6) 0.054(3) Uani 1 1 d . . . . .
C12 C 0.2450(9) 0.0130(9) 0.3719(8) 0.066(3) Uani 1 1 d . . . . .
H12 H 0.233017 -0.025832 0.346949 0.079 Uiso 1 1 calc R U . . .
C13 C 0.1728(8) 0.0481(9) 0.4159(8) 0.066(3) Uani 1 1 d . . . . .
H13 H 0.112381 0.034470 0.419479 0.079 Uiso 1 1 calc R U . . .
C15 C 0.1867(9) 0.1029(8) 0.4550(7) 0.059(3) Uani 1 1 d . . . . .
C16 C 0.1043(9) 0.1382(8) 0.5085(7) 0.063(3) Uani 1 1 d . . . . .
C17 C 0.0414(10) 0.1763(10) 0.4675(9) 0.078(4) Uani 1 1 d . . . . .
H17A H 0.017995 0.132845 0.450699 0.117 Uiso 1 1 calc R U . . .
H17B H 0.075544 0.222300 0.423027 0.117 Uiso 1 1 calc R U . . .
H17C H -0.010057 0.198239 0.502257 0.117 Uiso 1 1 calc R U . . .
C18 C 0.0510(9) 0.0652(9) 0.5755(9) 0.073(4) Uani 1 1 d . . . . .
H18A H -0.006964 0.083681 0.605666 0.110 Uiso 1 1 calc R U . . .
H18B H 0.087174 0.046216 0.607586 0.110 Uiso 1 1 calc R U . . .
H18C H 0.038299 0.018601 0.556542 0.110 Uiso 1 1 calc R U . . .
C19 C 0.1337(10) 0.2036(9) 0.5410(8) 0.071(4) Uani 1 1 d . . . . .
H19A H 0.079308 0.226677 0.571345 0.107 Uiso 1 1 calc R U . . .
H19B H 0.173440 0.249237 0.499058 0.107 Uiso 1 1 calc R U . . .
H19C H 0.167174 0.176862 0.573495 0.107 Uiso 1 1 calc R U . . .
C20 C 0.2750(7) 0.1261(7) 0.4454(6) 0.052(2) Uani 1 1 d . . . . .
H20 H 0.286100 0.165063 0.470599 0.062 Uiso 1 1 calc R U . . .
C21 C 0.3487(8) 0.0918(7) 0.3981(7) 0.055(3) Uani 1 1 d . . . . .
H21 H 0.409536 0.109819 0.390173 0.066 Uiso 1 1 calc R U . . .
C22 C 0.5813(8) 0.1643(7) 0.1159(6) 0.049(2) Uani 1 1 d . . . . .
C23 C 0.6727(8) 0.1839(7) 0.1018(6) 0.050(2) Uani 1 1 d . . . . .
H23 H 0.690453 0.185088 0.143433 0.060 Uiso 1 1 calc R U . . .
C24 C 0.7390(8) 0.2017(7) 0.0288(6) 0.054(3) Uani 1 1 d . . . . .
C25 C 0.8402(8) 0.2216(8) 0.0141(6) 0.065(3) Uani 1 1 d D . . . .
C26 C 0.8720(19) 0.3034(15) -0.0506(14) 0.106(8) Uani 0.60(2) 1 d D U P A 1
H26A H 0.832748 0.347851 -0.035894 0.159 Uiso 0.60(2) 1 calc R U P A 1
H26B H 0.868017 0.293581 -0.097096 0.159 Uiso 0.60(2) 1 calc R U P A 1
H26C H 0.935625 0.320784 -0.060178 0.159 Uiso 0.60(2) 1 calc R U P A 1
C26A C 0.847(3) 0.289(2) 0.052(2) 0.095(9) Uani 0.43(4) 1 d D U P A 2
H26D H 0.801041 0.274662 0.103983 0.143 Uiso 0.43(4) 1 calc R U P A 2
H26E H 0.836190 0.342947 0.022892 0.143 Uiso 0.43(4) 1 calc R U P A 2
H26F H 0.908364 0.291984 0.054088 0.143 Uiso 0.43(4) 1 calc R U P A 2
C27 C 0.8988(16) 0.1539(16) -0.0134(15) 0.087(6) Uani 0.60(2) 1 d D U P A 1
H27A H 0.954998 0.155401 -0.002498 0.131 Uiso 0.60(2) 1 calc R U P A 1
H27B H 0.914583 0.163839 -0.068493 0.131 Uiso 0.60(2) 1 calc R U P A 1
H27C H 0.864731 0.098556 0.013001 0.131 Uiso 0.60(2) 1 calc R U P A 1
C27A C 0.896(2) 0.243(3) -0.0703(12) 0.097(9) Uani 0.40(2) 1 d D U P A 2
H27D H 0.864654 0.283175 -0.097719 0.145 Uiso 0.40(2) 1 calc R U P A 2
H27E H 0.901494 0.191229 -0.087824 0.145 Uiso 0.40(2) 1 calc R U P A 2
H27F H 0.956636 0.267572 -0.080206 0.145 Uiso 0.40(2) 1 calc R U P A 2
C28 C 0.8560(14) 0.2375(19) 0.0818(12) 0.075(6) Uani 0.60(2) 1 d D U P A 1
H28A H 0.920838 0.255211 0.067252 0.113 Uiso 0.60(2) 1 calc R U P A 1
H28B H 0.839115 0.185576 0.123435 0.113 Uiso 0.60(2) 1 calc R U P A 1
H28C H 0.818317 0.281964 0.098822 0.113 Uiso 0.60(2) 1 calc R U P A 1
C28A C 0.872(2) 0.1395(17) 0.0515(19) 0.083(7) Uani 0.40(2) 1 d D U P A 2
H28D H 0.938431 0.139729 0.027412 0.124 Uiso 0.40(2) 1 calc R U P A 2
H28E H 0.842054 0.091513 0.044916 0.124 Uiso 0.40(2) 1 calc R U P A 2
H28F H 0.855072 0.134793 0.106027 0.124 Uiso 0.40(2) 1 calc R U P A 2
C29 C 0.7098(9) 0.1982(9) -0.0297(8) 0.067(3) Uani 1 1 d . . . . .
H29 H 0.753165 0.209235 -0.080474 0.081 Uiso 1 1 calc R U . . .
C30 C 0.6187(9) 0.1789(9) -0.0156(7) 0.066(3) Uani 1 1 d . . . . .
H30 H 0.600865 0.176567 -0.056886 0.079 Uiso 1 1 calc R U . . .
C31 C 0.5529(8) 0.1630(7) 0.0570(6) 0.052(2) Uani 1 1 d . . . . .
C32 C 0.4521(8) 0.1454(8) 0.0687(6) 0.056(3) Uani 1 1 d . . . . .
C33 C 0.4076(8) 0.0641(8) 0.1024(7) 0.057(3) Uani 1 1 d . . . . .
H33 H 0.440456 0.017272 0.115034 0.068 Uiso 1 1 calc R U . . .
C34 C 0.3132(9) 0.0532(8) 0.1171(7) 0.063(3) Uani 1 1 d . . . . .
H34 H 0.282453 -0.001628 0.140352 0.075 Uiso 1 1 calc R U . . .
C35 C 0.2649(8) 0.1191(8) 0.0988(6) 0.054(3) Uani 1 1 d . . . . .
C36 C 0.1600(9) 0.1019(10) 0.1171(8) 0.072(4) Uani 1 1 d . . . . .
C37 C 0.1433(9) 0.0334(9) 0.0816(7) 0.065(3) Uani 1 1 d . . . . .
H37A H 0.178639 0.049711 0.026540 0.098 Uiso 1 1 calc R U . . .
H37B H 0.077868 0.026674 0.090487 0.098 Uiso 1 1 calc R U . . .
H37C H 0.162542 -0.020067 0.104909 0.098 Uiso 1 1 calc R U . . .
C38 C 0.1170(10) 0.1800(11) 0.0881(11) 0.087(5) Uani 1 1 d . . . . .
H38A H 0.131593 0.226471 0.106281 0.130 Uiso 1 1 calc R U . . .
H38B H 0.050349 0.168068 0.107055 0.130 Uiso 1 1 calc R U . . .
H38C H 0.141267 0.195751 0.032151 0.130 Uiso 1 1 calc R U . . .
C39 C 0.1127(10) 0.0694(12) 0.2045(9) 0.087(5) Uani 1 1 d . . . . .
H39A H 0.133758 0.014348 0.221966 0.130 Uiso 1 1 calc R U . . .
H39B H 0.046170 0.063808 0.218248 0.130 Uiso 1 1 calc R U . . .
H39C H 0.128234 0.109470 0.228902 0.130 Uiso 1 1 calc R U . . .
C40 C 0.3095(8) 0.1982(9) 0.0625(6) 0.060(3) Uani 1 1 d . . . . .
H40 H 0.277470 0.243767 0.045921 0.072 Uiso 1 1 calc R U . . .
C41 C 0.4011(9) 0.2110(9) 0.0503(8) 0.065(3) Uani 1 1 d . . . . .
H41 H 0.430064 0.266625 0.028513 0.078 Uiso 1 1 calc R U . . .
C42 C 0.5621(8) 0.1862(7) 0.2642(5) 0.050(2) Uani 1 1 d . . . . .
C43 C 0.6134(8) 0.1329(7) 0.2984(6) 0.050(2) Uani 1 1 d . . . . .
H43 H 0.610778 0.074927 0.299215 0.060 Uiso 1 1 calc R U . . .
C44 C 0.6688(9) 0.1613(9) 0.3318(7) 0.068(3) Uani 1 1 d . . . . .
C45 C 0.7278(9) 0.1067(9) 0.3673(8) 0.068(3) Uani 1 1 d . . . . .
C46 C 0.7117(13) 0.0133(11) 0.3720(10) 0.089(5) Uani 1 1 d . . . . .
H46A H 0.747400 -0.020516 0.399255 0.134 Uiso 1 1 calc R U . . .
H46B H 0.730883 0.005643 0.320324 0.134 Uiso 1 1 calc R U . . .
H46C H 0.646382 -0.005035 0.399358 0.134 Uiso 1 1 calc R U . . .
C47 C 0.8299(12) 0.1315(13) 0.3149(12) 0.106(6) Uani 1 1 d . . . . .
H47A H 0.869211 0.103585 0.341541 0.159 Uiso 1 1 calc R U . . .
H47B H 0.842464 0.192787 0.302186 0.159 Uiso 1 1 calc R U . . .
H47C H 0.842511 0.113763 0.267942 0.159 Uiso 1 1 calc R U . . .
C48 C 0.7128(14) 0.1144(12) 0.4456(10) 0.096(5) Uani 1 1 d . . . . .
H48A H 0.646826 0.110145 0.475204 0.143 Uiso 1 1 calc R U . . .
H48B H 0.740470 0.169004 0.442181 0.143 Uiso 1 1 calc R U . . .
H48C H 0.741074 0.068913 0.470955 0.143 Uiso 1 1 calc R U . . .
C49 C 0.6672(10) 0.2471(9) 0.3288(7) 0.070(3) Uani 1 1 d . . . . .
H49 H 0.703473 0.270199 0.350450 0.084 Uiso 1 1 calc R U . . .
C50 C 0.6158(9) 0.2989(8) 0.2963(9) 0.068(3) Uani 1 1 d . . . . .
H50 H 0.617443 0.356595 0.296714 0.082 Uiso 1 1 calc R U . . .
C51 C 0.5614(8) 0.2721(7) 0.2627(6) 0.054(3) Uani 1 1 d . . . . .
C52 C 0.5065(7) 0.3312(8) 0.2297(6) 0.056(3) Uani 1 1 d . . . . .
C53 C 0.5291(9) 0.3635(9) 0.1511(7) 0.065(3) Uani 1 1 d . . . . .
H53 H 0.580713 0.345646 0.116147 0.078 Uiso 1 1 calc R U . . .
C54 C 0.4766(9) 0.4210(9) 0.1249(7) 0.066(3) Uani 1 1 d . . . . .
H54 H 0.493919 0.441923 0.071208 0.079 Uiso 1 1 calc R U . . .
C55 C 0.4000(9) 0.4510(8) 0.1710(7) 0.062(3) Uani 1 1 d . . . . .
C56 C 0.332(6) 0.527(7) 0.150(4) 0.079(6) Uani 0.17(3) 1 d D U P B 1
C57 C 0.305(8) 0.506(8) 0.087(6) 0.081(8) Uani 0.17(3) 1 d D U P B 1
H57A H 0.342900 0.463236 0.067369 0.121 Uiso 0.17(3) 1 calc R U P B 1
H57B H 0.313692 0.557147 0.045607 0.121 Uiso 0.17(3) 1 calc R U P B 1
H57C H 0.240132 0.484436 0.108862 0.121 Uiso 0.17(3) 1 calc R U P B 1
C58 C 0.231(6) 0.506(7) 0.205(5) 0.074(9) Uani 0.17(3) 1 d D U P B 1
H58A H 0.223875 0.513534 0.254620 0.111 Uiso 0.17(3) 1 calc R U P B 1
H58B H 0.191873 0.543130 0.183422 0.111 Uiso 0.17(3) 1 calc R U P B 1
H58C H 0.212292 0.447025 0.210263 0.111 Uiso 0.17(3) 1 calc R U P B 1
C59 C 0.363(8) 0.592(6) 0.071(4) 0.084(7) Uani 0.17(3) 1 d D U P B 1
H59A H 0.429540 0.606910 0.052552 0.126 Uiso 0.17(3) 1 calc R U P B 1
H59B H 0.330586 0.642764 0.074796 0.126 Uiso 0.17(3) 1 calc R U P B 1
H57D H 0.350058 0.566990 0.034518 0.126 Uiso 0.17(3) 1 calc R U P B 1
C60 C 0.3778(8) 0.4205(8) 0.2487(7) 0.058(3) Uani 1 1 d . . . . .
H60 H 0.326451 0.439795 0.282704 0.070 Uiso 1 1 calc R U . . .
C61 C 0.4295(8) 0.3618(8) 0.2781(6) 0.056(3) Uani 1 1 d . . . . .
H61 H 0.412534 0.341896 0.331868 0.067 Uiso 1 1 calc R U . . .
F1 F 0.5116(13) 0.4422(8) 0.3809(14) 0.080(5) Uani 0.59(2) 1 d D U P C 1
F1A F 0.482(2) 0.4396(11) 0.397(2) 0.097(7) Uani 0.41(2) 1 d D U P C 2
F2 F 0.4793(18) 0.5526(13) 0.3052(12) 0.116(6) Uani 0.59(2) 1 d D U P C 1
F2A F 0.5309(14) 0.5275(17) 0.2904(9) 0.092(6) Uani 0.41(2) 1 d D U P C 2
F3 F 0.4076(9) 0.5162(12) 0.4250(12) 0.099(5) Uani 0.59(2) 1 d D U P C 1
F3A F 0.4142(15) 0.5536(18) 0.371(2) 0.109(6) Uani 0.41(2) 1 d D U P C 2
F4 F 0.6052(7) 0.8253(6) 0.4308(5) 0.091(3) Uani 1 1 d . . . . .
F5 F 0.5840(6) 0.7372(6) 0.5367(4) 0.078(2) Uani 1 1 d . . . . .
F6 F 0.4742(6) 0.7589(8) 0.4943(6) 0.106(3) Uani 1 1 d . . . . .
F7 F 0.8972(7) 0.9159(7) 0.1245(5) 0.101(3) Uani 1 1 d . . . . .
F8 F 0.7894(5) 0.9095(5) 0.2286(5) 0.075(2) Uani 1 1 d . . . . .
F9 F 0.9143(6) 0.9810(5) 0.2021(6) 0.091(3) Uani 1 1 d . . . . .
F10 F 1.1757(6) 0.7027(5) 0.2591(6) 0.086(2) Uani 1 1 d . . . . .
F11 F 1.1854(6) 0.8358(6) 0.2190(6) 0.095(3) Uani 1 1 d . . . . .
F12 F 1.1259(6) 0.7769(8) 0.3372(5) 0.101(3) Uani 1 1 d . . . . .
F13 F 1.079(2) 0.378(3) 0.1465(13) 0.124(9) Uani 0.40(2) 1 d D U P D 1
F13A F 1.0993(11) 0.3899(17) 0.1719(15) 0.125(7) Uani 0.60(2) 1 d D U P D 2
F14 F 0.973(2) 0.2938(15) 0.234(2) 0.129(9) Uani 0.40(2) 1 d D U P D 1
F14A F 0.9897(15) 0.3079(13) 0.1879(14) 0.119(6) Uani 0.60(2) 1 d D U P D 2
F15 F 1.0611(19) 0.3726(19) 0.2586(16) 0.107(7) Uani 0.40(2) 1 d D U P D 1
F15A F 1.0046(15) 0.3279(12) 0.2848(10) 0.109(6) Uani 0.60(2) 1 d D U P D 2
F16 F 0.9136(17) 0.6132(16) 0.0192(11) 0.153(8) Uani 0.643(18) 1 d D U P E 1
F16A F 0.886(3) 0.533(4) 0.020(2) 0.153(10) Uani 0.357(18) 1 d D U P E 2
F17 F 0.835(2) 0.4997(15) 0.0476(15) 0.153(8) Uani 0.643(18) 1 d D U P E 1
F17A F 0.752(3) 0.510(3) 0.0999(19) 0.154(9) Uani 0.357(18) 1 d D U P E 2
F18 F 0.7715(17) 0.599(2) 0.0884(13) 0.144(8) Uani 0.643(18) 1 d D U P E 1
F18A F 0.819(4) 0.630(3) 0.068(3) 0.148(10) Uani 0.357(18) 1 d D U P E 2
F19 F 0.8170(6) 0.2613(5) 0.5307(5) 0.078(2) Uani 1 1 d . . . . .
F20 F 0.6911(6) 0.3019(5) 0.5196(5) 0.085(2) Uani 1 1 d . . . . .
F21 F 0.7130(6) 0.2928(5) 0.6247(5) 0.083(2) Uani 1 1 d . . . . .
F22 F 0.9779(5) 0.6135(5) 0.5405(4) 0.0686(18) Uani 1 1 d . . . . .
F23 F 0.8410(5) 0.6100(5) 0.6186(4) 0.0654(17) Uani 1 1 d . . . . .
F24 F 0.9209(6) 0.5045(5) 0.6362(4) 0.0704(19) Uani 1 1 d . . . . .
C62 C 0.8641(10) 0.5429(9) 0.2703(7) 0.069(3) Uani 1 1 d . . . . .
C63 C 0.8375(10) 0.5662(10) 0.2076(8) 0.074(4) Uani 1 1 d . . . . .
H H 0.796076 0.608874 0.206059 0.089 Uiso 1 1 calc R U . . .
C64 C 0.8697(13) 0.5289(12) 0.1467(9) 0.090(5) Uani 1 1 d . . . . .
C65 C 0.844(2) 0.5545(16) 0.0817(12) 0.082(8) Uani 0.643(18) 1 d . . P . .
C66 C 0.9265(13) 0.4632(11) 0.1503(9) 0.092(5) Uani 1 1 d . . . . .
HA H 0.947332 0.436122 0.110130 0.110 Uiso 1 1 calc R U . . .
C67 C 0.9516(12) 0.4384(12) 0.2110(9) 0.089(5) Uani 1 1 d . . . . .
C68 C 1.0130(11) 0.3695(11) 0.2144(8) 0.106(6) Uani 1 1 d D . . . .
C69 C 0.9199(11) 0.4802(8) 0.2674(8) 0.071(3) Uani 1 1 d . . . . .
HB H 0.939887 0.462477 0.309141 0.085 Uiso 1 1 calc R U . . .
C70 C 0.8376(7) 0.5370(7) 0.4185(6) 0.052(3) Uani 1 1 d . . . . .
C71 C 0.7991(8) 0.4531(8) 0.4485(7) 0.056(3) Uani 1 1 d . . . . .
HC H 0.775433 0.427898 0.419426 0.067 Uiso 1 1 calc R U . . .
C72 C 0.7950(8) 0.4065(8) 0.5198(7) 0.058(3) Uani 1 1 d . . . . .
C73 C 0.7543(9) 0.3161(9) 0.5494(8) 0.067(3) Uani 1 1 d . . . . .
C74 C 0.8281(8) 0.4399(8) 0.5638(6) 0.055(3) Uani 1 1 d . . . . .
HD H 0.824655 0.407308 0.612661 0.066 Uiso 1 1 calc R U . . .
C75 C 0.9025(8) 0.5618(8) 0.5829(6) 0.057(3) Uani 1 1 d . . . . .
C76 C 0.8666(8) 0.5220(7) 0.5358(6) 0.054(3) Uani 1 1 d . . . . .
C77 C 0.8717(7) 0.5679(8) 0.4647(6) 0.054(3) Uani 1 1 d . . . . .
HE H 0.900060 0.623797 0.446102 0.065 Uiso 1 1 calc R U . . .
C78 C 0.8926(8) 0.6821(8) 0.3010(6) 0.055(3) Uani 1 1 d . . . . .
C79 C 0.9828(9) 0.6899(8) 0.2974(6) 0.057(3) Uani 1 1 d . . . . .
HF H 1.008278 0.640903 0.317228 0.068 Uiso 1 1 calc R U . . .
C80 C 1.0366(8) 0.7654(8) 0.2665(6) 0.055(3) Uani 1 1 d . . . . .
C81 C 1.1313(9) 0.7700(9) 0.2700(7) 0.065(3) Uani 1 1 d . . . . .
C82 C 1.0023(9) 0.8367(8) 0.2353(7) 0.061(3) Uani 1 1 d . . . . .
HG H 1.038957 0.888802 0.214271 0.073 Uiso 1 1 calc R U . . .
C83 C 0.9161(8) 0.8331(8) 0.2343(6) 0.057(3) Uani 1 1 d . . . . .
C84 C 0.8782(9) 0.9100(10) 0.1981(7) 0.071(4) Uani 1 1 d . . . . .
C85 C 0.8611(8) 0.7575(8) 0.2665(7) 0.057(3) Uani 1 1 d . . . . .
HH H 0.801050 0.756072 0.265427 0.068 Uiso 1 1 calc R U . . .
C86 C 0.7184(9) 0.6095(8) 0.3641(6) 0.059(3) Uani 1 1 d . . . . .
C87 C 0.6530(9) 0.5616(8) 0.3552(7) 0.059(3) Uani 1 1 d . . . . .
HI H 0.671992 0.518672 0.329264 0.071 Uiso 1 1 calc R U . . .
C88 C 0.5607(9) 0.5745(8) 0.3829(8) 0.065(3) Uani 1 1 d . . . . .
C89 C 0.4932(9) 0.5226(8) 0.3684(8) 0.086(5) Uani 1 1 d D . . . .
C90 C 0.5286(9) 0.6333(8) 0.4230(7) 0.061(3) Uani 1 1 d . . . . .
HJ H 0.464980 0.640529 0.443411 0.073 Uiso 1 1 calc R U . . .
C91 C 0.5932(8) 0.6820(8) 0.4327(7) 0.058(3) Uani 1 1 d . . . . .
C92 C 0.5630(9) 0.7508(10) 0.4733(8) 0.068(3) Uani 1 1 d . . . . .
C93 C 0.6855(8) 0.6687(8) 0.4053(6) 0.057(3) Uani 1 1 d . . . . .
HK H 0.727562 0.701141 0.414887 0.069 Uiso 1 1 calc R U . . .
B1 B 0.8285(10) 0.5927(10) 0.3395(8) 0.061(3) Uani 1 1 d . . . . .
C58A C 0.2647(17) 0.5399(16) 0.1938(12) 0.086(5) Uani 0.83(3) 1 d D U P B 2
H58D H 0.221036 0.562674 0.169847 0.128 Uiso 0.83(3) 1 calc R U P B 2
H58E H 0.284279 0.582905 0.213306 0.128 Uiso 0.83(3) 1 calc R U P B 2
H58F H 0.235407 0.490154 0.236027 0.128 Uiso 0.83(3) 1 calc R U P B 2
C56A C 0.3487(11) 0.5150(11) 0.1344(9) 0.074(4) Uani 0.83(3) 1 d D U P B 2
C57A C 0.3198(16) 0.4822(16) 0.0768(12) 0.082(5) Uani 0.83(3) 1 d D U P B 2
H57E H 0.372246 0.459479 0.043780 0.122 Uiso 0.83(3) 1 calc R U P B 2
H57F H 0.299245 0.528798 0.045560 0.122 Uiso 0.83(3) 1 calc R U P B 2
H57G H 0.269708 0.437699 0.104894 0.122 Uiso 0.83(3) 1 calc R U P B 2
C59A C 0.4125(15) 0.5976(12) 0.0920(11) 0.087(5) Uani 0.83(3) 1 d D U P B 2
H59C H 0.441377 0.611167 0.125318 0.131 Uiso 0.83(3) 1 calc R U P B 2
H59D H 0.376274 0.643802 0.078613 0.131 Uiso 0.83(3) 1 calc R U P B 2
H59E H 0.459909 0.589991 0.045462 0.131 Uiso 0.83(3) 1 calc R U P B 2

loop_
_atom_site_aniso_label
_atom_site_aniso_U_11
_atom_site_aniso_U_22
_atom_site_aniso_U_33
_atom_site_aniso_U_23
_atom_site_aniso_U_13
_atom_site_aniso_U_12
Au1 0.0594(3) 0.0706(4) 0.0566(3) -0.0183(2) -0.0184(2) 0.0080(2)
P1 0.0446(13) 0.0494(15) 0.0359(12) -0.0052(11) -0.0093(10) -0.0045(11)
N1 0.025(3) 0.038(4) 0.043(4) -0.006(3) -0.008(3) -0.009(3)
C1 0.041(5) 0.070(7) 0.037(5) -0.013(5) -0.015(4) 0.002(5)
C2 0.044(5) 0.071(7) 0.034(5) -0.014(5) -0.013(4) 0.004(5)
C3 0.053(6) 0.062(7) 0.036(5) -0.013(5) -0.020(4) 0.007(5)
C4 0.066(7) 0.065(7) 0.043(6) -0.013(5) -0.017(5) 0.016(6)
C5 0.073(8) 0.095(11) 0.067(8) -0.035(8) -0.017(7) 0.003(8)
C6 0.076(8) 0.074(8) 0.038(5) -0.020(5) -0.006(5) 0.022(7)
C7 0.066(8) 0.072(8) 0.061(7) -0.012(6) -0.019(6) 0.013(6)
C8 0.055(6) 0.055(7) 0.059(7) -0.022(5) -0.007(5) -0.001(5)
C9 0.061(7) 0.073(8) 0.047(6) -0.015(6) -0.004(5) -0.001(6)
C10 0.044(5) 0.061(7) 0.039(5) -0.012(5) -0.013(4) 0.003(5)
C11 0.047(6) 0.058(7) 0.044(5) -0.012(5) -0.002(5) -0.001(5)
C12 0.055(7) 0.080(9) 0.071(8) -0.033(7) -0.023(6) 0.006(6)
C13 0.046(6) 0.074(8) 0.077(8) -0.041(7) -0.006(6) 0.005(6)
C15 0.065(7) 0.058(7) 0.053(6) -0.017(5) -0.017(5) 0.011(6)
C16 0.056(7) 0.065(8) 0.064(7) -0.025(6) -0.013(6) 0.010(6)
C17 0.070(8) 0.076(9) 0.094(10) -0.033(8) -0.030(8) 0.020(7)
C18 0.047(6) 0.078(9) 0.087(9) -0.037(8) -0.006(6) 0.010(6)
C19 0.070(8) 0.072(8) 0.065(8) -0.030(7) -0.009(6) 0.013(7)
C20 0.049(6) 0.050(6) 0.046(5) -0.014(5) -0.006(5) 0.002(5)
C21 0.052(6) 0.048(6) 0.056(6) -0.010(5) -0.012(5) -0.003(5)
C22 0.054(6) 0.040(5) 0.041(5) -0.002(4) -0.009(4) 0.000(5)
C23 0.055(6) 0.055(6) 0.045(5) -0.014(5) -0.021(5) 0.007(5)
C24 0.055(6) 0.055(6) 0.044(6) -0.006(5) -0.011(5) 0.003(5)
C25 0.053(6) 0.083(9) 0.056(7) -0.018(6) -0.018(5) 0.011(6)
C26 0.064(12) 0.136(18) 0.106(15) -0.024(14) -0.021(11) 0.006(13)
C26A 0.053(13) 0.13(2) 0.094(16) -0.032(15) -0.016(12) 0.010(14)
C27 0.052(10) 0.122(16) 0.089(13) -0.039(12) -0.021(10) 0.024(11)
C27A 0.053(13) 0.132(19) 0.095(15) -0.037(15) -0.010(13) 0.009(14)
C28 0.034(8) 0.124(17) 0.080(12) -0.041(12) -0.027(8) 0.020(10)
C28A 0.053(12) 0.119(17) 0.088(14) -0.042(14) -0.030(11) 0.025(12)
C29 0.055(7) 0.080(9) 0.057(7) -0.011(6) -0.014(6) -0.002(6)
C30 0.065(7) 0.085(9) 0.046(6) -0.008(6) -0.024(6) -0.001(7)
C31 0.063(7) 0.047(6) 0.048(6) -0.012(5) -0.023(5) 0.003(5)
C32 0.052(6) 0.071(8) 0.046(6) -0.006(5) -0.024(5) 0.001(6)
C33 0.060(7) 0.065(7) 0.057(6) -0.021(6) -0.031(6) 0.008(6)
C34 0.074(8) 0.056(7) 0.060(7) -0.006(6) -0.032(6) -0.017(6)
C35 0.061(6) 0.058(7) 0.046(6) -0.020(5) -0.018(5) 0.006(6)
C36 0.055(7) 0.098(11) 0.061(7) -0.020(7) -0.019(6) -0.004(7)
C37 0.055(7) 0.080(9) 0.059(7) -0.013(6) -0.022(6) -0.004(6)
C38 0.052(7) 0.093(11) 0.115(13) -0.036(10) -0.024(8) 0.007(7)
C39 0.061(8) 0.121(14) 0.072(9) -0.044(9) -0.003(7) -0.003(8)
C40 0.058(7) 0.082(9) 0.037(5) -0.018(6) -0.012(5) 0.001(6)
C41 0.054(7) 0.062(7) 0.071(8) -0.016(6) -0.015(6) 0.005(6)
C42 0.059(6) 0.057(6) 0.028(4) -0.011(4) -0.006(4) -0.006(5)
C43 0.053(6) 0.054(6) 0.044(5) -0.013(5) -0.017(5) 0.005(5)
C44 0.067(8) 0.077(9) 0.054(7) -0.023(6) -0.012(6) 0.011(6)
C45 0.062(7) 0.079(9) 0.064(7) -0.016(6) -0.026(6) 0.006(6)
C46 0.099(12) 0.094(12) 0.086(10) -0.023(9) -0.047(9) 0.022(9)
C47 0.083(11) 0.103(13) 0.120(15) 0.008(11) -0.048(11) 0.010(10)
C48 0.123(14) 0.102(13) 0.091(11) -0.034(10) -0.068(11) 0.034(11)
C49 0.078(9) 0.080(9) 0.056(7) -0.023(6) -0.027(6) 0.012(7)
C50 0.063(7) 0.055(7) 0.087(9) -0.028(7) -0.022(7) 0.009(6)
C51 0.053(6) 0.054(6) 0.047(6) -0.009(5) -0.012(5) -0.005(5)
C52 0.041(5) 0.066(7) 0.049(6) -0.008(5) -0.008(5) 0.001(5)
C53 0.065(7) 0.071(8) 0.051(6) -0.013(6) -0.015(6) 0.016(6)
C54 0.065(7) 0.066(8) 0.053(7) -0.007(6) -0.011(6) 0.004(6)
C55 0.061(7) 0.061(7) 0.051(6) -0.007(5) -0.010(5) 0.003(6)
C56 0.080(10) 0.079(10) 0.057(8) -0.009(8) -0.010(8) 0.031(8)
C57 0.079(13) 0.081(13) 0.060(12) -0.008(12) -0.007(11) 0.033(12)
C58 0.078(14) 0.075(14) 0.055(12) -0.009(13) -0.015(13) 0.033(13)
C59 0.084(12) 0.084(11) 0.063(11) -0.009(10) -0.008(10) 0.026(11)
C60 0.057(6) 0.055(7) 0.058(7) -0.020(5) -0.011(5) -0.007(5)
C61 0.065(7) 0.063(7) 0.044(6) -0.018(5) -0.022(5) 0.002(6)
F1 0.060(10) 0.069(8) 0.106(11) -0.026(7) -0.021(8) -0.011(6)
F1A 0.081(15) 0.087(11) 0.121(14) -0.023(10) -0.038(12) -0.014(10)
F2 0.112(12) 0.122(12) 0.141(12) -0.001(10) -0.099(10) -0.028(10)
F2A 0.072(11) 0.105(12) 0.122(12) -0.008(10) -0.076(10) -0.023(10)
F3 0.075(8) 0.094(10) 0.152(13) -0.048(9) -0.061(9) 0.011(7)
F3A 0.091(11) 0.107(13) 0.162(16) -0.044(12) -0.079(12) 0.017(10)
F4 0.115(7) 0.071(5) 0.070(5) -0.021(4) -0.015(5) 0.016(5)
F5 0.084(5) 0.098(6) 0.058(4) -0.031(4) -0.025(4) 0.006(4)
F6 0.064(5) 0.152(9) 0.127(8) -0.093(7) -0.030(5) 0.028(5)
F7 0.111(7) 0.121(8) 0.064(5) -0.014(5) -0.032(5) 0.058(6)
F8 0.057(4) 0.072(5) 0.091(5) -0.019(4) -0.022(4) 0.012(3)
F9 0.078(5) 0.061(5) 0.141(8) -0.011(5) -0.058(6) 0.006(4)
F10 0.063(4) 0.073(5) 0.117(7) -0.023(5) -0.028(5) 0.021(4)
F11 0.069(5) 0.080(6) 0.120(7) 0.014(5) -0.042(5) -0.007(4)
F12 0.073(5) 0.160(10) 0.076(5) -0.043(6) -0.029(4) 0.021(6)
F13 0.095(13) 0.128(14) 0.141(16) -0.051(13) -0.024(13) 0.029(12)
F13A 0.062(9) 0.127(12) 0.170(15) -0.030(12) -0.030(10) 0.004(8)
F14 0.115(14) 0.096(13) 0.149(18) -0.016(14) -0.027(15) 0.019(11)
F14A 0.113(11) 0.098(11) 0.140(15) -0.052(11) -0.025(12) 0.027(9)
F15 0.083(12) 0.103(14) 0.137(14) -0.038(12) -0.037(11) 0.025(10)
F15A 0.101(11) 0.094(11) 0.127(13) -0.032(9) -0.033(10) 0.028(9)
F16 0.182(19) 0.172(17) 0.096(11) 0.005(12) -0.067(12) -0.002(15)
F16A 0.20(2) 0.168(19) 0.098(15) -0.019(16) -0.066(16) -0.003(18)
F17 0.22(2) 0.163(17) 0.098(14) -0.034(12) -0.084(14) -0.009(16)
F17A 0.19(2) 0.192(19) 0.092(14) -0.015(16) -0.083(15) 0.009(18)
F18 0.171(19) 0.202(19) 0.080(12) -0.035(13) -0.072(13) 0.023(17)
F18A 0.19(2) 0.18(2) 0.079(14) -0.019(14) -0.065(16) 0.010(18)
F19 0.072(5) 0.066(5) 0.097(6) -0.014(4) -0.038(4) 0.014(4)
F20 0.076(5) 0.066(5) 0.111(6) 0.001(4) -0.049(5) -0.003(4)
F21 0.076(5) 0.070(5) 0.079(5) 0.004(4) -0.016(4) -0.013(4)
F22 0.059(4) 0.079(5) 0.061(4) -0.023(4) -0.011(3) 0.005(4)
F23 0.063(4) 0.073(4) 0.056(4) -0.020(3) -0.015(3) 0.013(3)
F24 0.086(5) 0.071(5) 0.060(4) -0.017(3) -0.034(4) 0.015(4)
C62 0.072(8) 0.078(9) 0.049(6) -0.004(6) -0.019(6) -0.003(7)
C63 0.075(9) 0.084(10) 0.056(7) -0.018(7) -0.018(6) 0.015(7)
C64 0.105(12) 0.104(12) 0.061(8) -0.024(8) -0.027(8) 0.014(10)
C65 0.13(2) 0.077(15) 0.050(11) -0.026(11) -0.036(13) 0.030(15)
C66 0.111(13) 0.084(11) 0.067(9) -0.033(8) -0.007(9) 0.005(10)
C67 0.079(10) 0.103(12) 0.058(8) -0.015(8) 0.001(7) 0.007(9)
C68 0.116(16) 0.097(14) 0.107(14) -0.050(12) -0.029(12) 0.026(12)
C69 0.092(10) 0.054(7) 0.071(8) -0.019(6) -0.032(7) 0.010(7)
C70 0.042(5) 0.058(7) 0.052(6) -0.016(5) -0.010(5) 0.015(5)
C71 0.046(6) 0.061(7) 0.064(7) -0.020(6) -0.021(5) 0.006(5)
C72 0.051(6) 0.058(7) 0.055(6) -0.007(5) -0.014(5) 0.010(5)
C73 0.054(7) 0.065(8) 0.074(8) -0.010(6) -0.021(6) 0.002(6)
C74 0.051(6) 0.068(8) 0.047(6) -0.018(5) -0.016(5) 0.018(5)
C75 0.047(6) 0.073(8) 0.048(6) -0.019(6) -0.012(5) 0.012(6)
C76 0.047(6) 0.056(7) 0.048(6) -0.007(5) -0.007(5) 0.012(5)
C77 0.044(5) 0.060(7) 0.048(6) -0.017(5) -0.004(5) 0.012(5)
C78 0.058(6) 0.063(7) 0.044(5) -0.015(5) -0.018(5) 0.007(5)
C79 0.065(7) 0.054(7) 0.044(6) -0.014(5) -0.010(5) 0.008(5)
C80 0.057(6) 0.058(7) 0.048(6) -0.015(5) -0.016(5) 0.004(5)
C81 0.056(7) 0.079(9) 0.046(6) -0.002(6) -0.012(5) 0.004(6)
C82 0.060(7) 0.060(7) 0.054(6) -0.005(5) -0.018(5) 0.006(6)
C83 0.050(6) 0.063(7) 0.047(6) -0.012(5) -0.008(5) 0.012(5)
C84 0.060(7) 0.090(10) 0.053(7) -0.014(7) -0.014(6) 0.014(7)
C85 0.047(6) 0.064(7) 0.059(7) -0.021(6) -0.017(5) 0.008(5)
C86 0.063(7) 0.067(7) 0.042(6) -0.012(5) -0.015(5) 0.007(6)
C87 0.065(7) 0.055(7) 0.062(7) -0.013(5) -0.029(6) 0.011(6)
C88 0.069(8) 0.049(7) 0.084(9) -0.014(6) -0.038(7) 0.010(6)
C89 0.074(10) 0.075(10) 0.124(14) -0.035(9) -0.048(10) 0.015(8)
C90 0.059(7) 0.070(8) 0.050(6) -0.009(6) -0.021(5) 0.005(6)
C91 0.060(7) 0.064(7) 0.048(6) -0.013(5) -0.018(5) 0.004(6)
C92 0.050(6) 0.088(10) 0.066(8) -0.028(7) -0.018(6) 0.009(6)
C93 0.055(6) 0.066(7) 0.049(6) -0.011(5) -0.019(5) 0.008(5)
B1 0.058(8) 0.068(9) 0.061(8) -0.022(7) -0.022(6) 0.006(7)
C58A 0.084(11) 0.087(11) 0.065(8) -0.010(8) -0.011(8) 0.035(8)
C56A 0.076(8) 0.076(8) 0.052(7) -0.011(6) -0.006(6) 0.035(6)
C57A 0.080(10) 0.084(10) 0.062(8) -0.014(7) -0.008(7) 0.028(8)
C59A 0.093(11) 0.081(9) 0.070(9) -0.008(8) -0.017(8) 0.016(8)

loop_
_atom_type_symbol
_atom_type_description
_atom_type_scat_dispersion_real
_atom_type_scat_dispersion_imag
_atom_type_scat_source
C C 0.0181 0.0091 'International Tables Vol C Tables 4.2.6.8 and 6.1.1.4'
H H 0.0000 0.0000 'International Tables Vol C Tables 4.2.6.8 and 6.1.1.4'
Au Au -4.4197 7.2980 'International Tables Vol C Tables 4.2.6.8 and 6.1.1.4'
B B 0.0090 0.0039 'International Tables Vol C Tables 4.2.6.8 and 6.1.1.4'
F F 0.0727 0.0534 'International Tables Vol C Tables 4.2.6.8 and 6.1.1.4'
N N 0.0311 0.0180 'International Tables Vol C Tables 4.2.6.8 and 6.1.1.4'
P P 0.2955 0.4335 'International Tables Vol C Tables 4.2.6.8 and 6.1.1.4'

loop_
_geom_angle_atom_site_label_1
_geom_angle_atom_site_label_2
_geom_angle_atom_site_label_3
_geom_angle
_geom_angle_site_symmetry_1
_geom_angle_site_symmetry_3
_geom_angle_publ_flag
N1 Au1 P1 177.9(2) . . ?
C1 P1 Au1 112.3(3) . . ?
C1 P1 C22 104.4(5) . . ?
C1 P1 C42 108.3(5) . . ?
C22 P1 Au1 115.9(4) . . ?
C42 P1 Au1 111.8(4) . . ?
C42 P1 C22 103.4(5) . . ?
Au1 N1 H1A 109.5 . . ?
Au1 N1 H1B 109.5 . . ?
Au1 N1 H1C 109.5 . . ?
H1A N1 H1B 109.5 . . ?
H1A N1 H1C 109.5 . . ?
H1B N1 H1C 109.5 . . ?
C2 C1 P1 119.4(8) . . ?
C2 C1 C10 120.2(11) . . ?
C10 C1 P1 120.2(8) . . ?
C1 C2 H2 119.2 . . ?
C3 C2 C1 121.6(10) . . ?
C3 C2 H2 119.2 . . ?
C2 C3 C4 122.5(10) . . ?
C8 C3 C2 118.4(10) . . ?
C8 C3 C4 119.0(11) . . ?
C5 C4 C3 108.0(10) . . ?
C5 C4 C6 107.7(10) . . ?
C6 C4 C3 111.8(10) . . ?
C7 C4 C3 111.2(9) . . ?
C7 C4 C5 107.5(12) . . ?
C7 C4 C6 110.5(11) . . ?
C4 C5 H5A 109.5 . . ?
C4 C5 H5B 109.5 . . ?
C4 C5 H5C 109.5 . . ?
H5A C5 H5B 109.5 . . ?
H5A C5 H5C 109.5 . . ?
H5B C5 H5C 109.5 . . ?
C4 C6 H6A 109.5 . . ?
C4 C6 H6B 109.5 . . ?
C4 C6 H6C 109.5 . . ?
H6A C6 H6B 109.5 . . ?
H6A C6 H6C 109.5 . . ?
H6B C6 H6C 109.5 . . ?
C4 C7 H7A 109.5 . . ?
C4 C7 H7B 109.5 . . ?
C4 C7 H7C 109.5 . . ?
H7A C7 H7B 109.5 . . ?
H7A C7 H7C 109.5 . . ?
H7B C7 H7C 109.5 . . ?
C3 C8 H8 119.4 . . ?
C3 C8 C9 121.1(12) . . ?
C9 C8 H8 119.4 . . ?
C8 C9 H9 119.2 . . ?
C8 C9 C10 121.6(11) . . ?
C10 C9 H9 119.2 . . ?
C1 C10 C11 125.8(11) . . ?
C9 C10 C1 117.0(10) . . ?
C9 C10 C11 117.0(10) . . ?
C12 C11 C10 119.0(11) . . ?
C21 C11 C10 124.7(10) . . ?
C21 C11 C12 116.3(10) . . ?
C11 C12 H12 118.8 . . ?
C13 C12 C11 122.3(12) . . ?
C13 C12 H12 118.8 . . ?
C12 C13 H13 119.6 . . ?
C12 C13 C15 120.8(12) . . ?
C15 C13 H13 119.6 . . ?
C13 C15 C16 120.6(11) . . ?
C20 C15 C13 118.9(11) . . ?
C20 C15 C16 120.6(11) . . ?
C17 C16 C15 110.8(11) . . ?
C17 C16 C18 108.6(12) . . ?
C17 C16 C19 109.4(11) . . ?
C18 C16 C15 107.8(10) . . ?
C18 C16 C19 107.2(11) . . ?
C19 C16 C15 112.8(11) . . ?
C16 C17 H17A 109.5 . . ?
C16 C17 H17B 109.5 . . ?
C16 C17 H17C 109.5 . . ?
H17A C17 H17B 109.5 . . ?
H17A C17 H17C 109.5 . . ?
H17B C17 H17C 109.5 . . ?
C16 C18 H18A 109.5 . . ?
C16 C18 H18B 109.5 . . ?
C16 C18 H18C 109.5 . . ?
H18A C18 H18B 109.5 . . ?
H18A C18 H18C 109.5 . . ?
H18B C18 H18C 109.5 . . ?
C16 C19 H19A 109.5 . . ?
C16 C19 H19B 109.5 . . ?
C16 C19 H19C 109.5 . . ?
H19A C19 H19B 109.5 . . ?
H19A C19 H19C 109.5 . . ?
H19B C19 H19C 109.5 . . ?
C15 C20 H20 120.2 . . ?
C15 C20 C21 119.7(11) . . ?
C21 C20 H20 120.2 . . ?
C11 C21 C20 121.8(11) . . ?
C11 C21 H21 119.1 . . ?
C20 C21 H21 119.1 . . ?
C23 C22 P1 118.2(8) . . ?
C31 C22 P1 121.2(9) . . ?
C31 C22 C23 120.6(10) . . ?
C22 C23 H23 119.0 . . ?
C22 C23 C24 122.0(10) . . ?
C24 C23 H23 119.0 . . ?
C23 C24 C25 121.5(10) . . ?
C29 C24 C23 116.7(11) . . ?
C29 C24 C25 121.7(10) . . ?
C24 C25 C26 106.2(14) . . ?
C26A C25 C24 108.7(17) . . ?
C26A C25 C27A 114.7(18) . . ?
C26A C25 C28A 109.9(17) . . ?
C27 C25 C24 111.9(13) . . ?
C27 C25 C26 107.3(14) . . ?
C27A C25 C24 110.0(17) . . ?
C27A C25 C28A 107.6(16) . . ?
C28 C25 C24 113.5(11) . . ?
C28 C25 C26 107.4(15) . . ?
C28 C25 C27 110.1(13) . . ?
C28A C25 C24 105.5(16) . . ?
C25 C26 H26A 109.5 . . ?
C25 C26 H26B 109.5 . . ?
C25 C26 H26C 109.5 . . ?
H26A C26 H26B 109.5 . . ?
H26A C26 H26C 109.5 . . ?
H26B C26 H26C 109.5 . . ?
C25 C26A H26D 109.5 . . ?
C25 C26A H26E 109.5 . . ?
C25 C26A H26F 109.5 . . ?
H26D C26A H26E 109.5 . . ?
H26D C26A H26F 109.5 . . ?
H26E C26A H26F 109.5 . . ?
C25 C27 H27A 109.5 . . ?
C25 C27 H27B 109.5 . . ?
C25 C27 H27C 109.5 . . ?
H27A C27 H27B 109.5 . . ?
H27A C27 H27C 109.5 . . ?
H27B C27 H27C 109.5 . . ?
C25 C27A H27D 109.5 . . ?
C25 C27A H27E 109.5 . . ?
C25 C27A H27F 109.5 . . ?
H27D C27A H27E 109.5 . . ?
H27D C27A H27F 109.5 . . ?
H27E C27A H27F 109.5 . . ?
C25 C28 H28A 109.5 . . ?
C25 C28 H28B 109.5 . . ?
C25 C28 H28C 109.5 . . ?
H28A C28 H28B 109.5 . . ?
H28A C28 H28C 109.5 . . ?
H28B C28 H28C 109.5 . . ?
C25 C28A H28D 109.5 . . ?
C25 C28A H28E 109.5 . . ?
C25 C28A H28F 109.5 . . ?
H28D C28A H28E 109.5 . . ?
H28D C28A H28F 109.5 . . ?
H28E C28A H28F 109.5 . . ?
C24 C29 H29 119.4 . . ?
C30 C29 C24 121.1(12) . . ?
C30 C29 H29 119.4 . . ?
C29 C30 H30 119.1 . . ?
C31 C30 C29 121.7(11) . . ?
C31 C30 H30 119.1 . . ?
C22 C31 C30 117.8(11) . . ?
C22 C31 C32 122.9(10) . . ?
C30 C31 C32 119.4(10) . . ?
C33 C32 C31 121.4(11) . . ?
C41 C32 C31 120.3(11) . . ?
C41 C32 C33 118.1(11) . . ?
C32 C33 H33 120.7 . . ?
C32 C33 C34 118.6(12) . . ?
C34 C33 H33 120.7 . . ?
C33 C34 H34 119.1 . . ?
C35 C34 C33 121.8(12) . . ?
C35 C34 H34 119.1 . . ?
C34 C35 C36 118.7(12) . . ?
C34 C35 C40 119.4(12) . . ?
C40 C35 C36 121.8(12) . . ?
C37 C36 C35 110.9(11) . . ?
C37 C36 C39 108.0(12) . . ?
C38 C36 C35 112.7(12) . . ?
C38 C36 C37 107.8(12) . . ?
C38 C36 C39 109.8(13) . . ?
C39 C36 C35 107.5(11) . . ?
C36 C37 H37A 109.5 . . ?
C36 C37 H37B 109.5 . . ?
C36 C37 H37C 109.5 . . ?
H37A C37 H37B 109.5 . . ?
H37A C37 H37C 109.5 . . ?
H37B C37 H37C 109.5 . . ?
C36 C38 H38A 109.5 . . ?
C36 C38 H38B 109.5 . . ?
C36 C38 H38C 109.5 . . ?
H38A C38 H38B 109.5 . . ?
H38A C38 H38C 109.5 . . ?
H38B C38 H38C 109.5 . . ?
C36 C39 H39A 109.5 . . ?
C36 C39 H39B 109.5 . . ?
C36 C39 H39C 109.5 . . ?
H39A C39 H39B 109.5 . . ?
H39A C39 H39C 109.5 . . ?
H39B C39 H39C 109.5 . . ?
C35 C40 H40 120.1 . . ?
C35 C40 C41 119.7(13) . . ?
C41 C40 H40 120.1 . . ?
C32 C41 H41 119.0 . . ?
C40 C41 C32 122.1(13) . . ?
C40 C41 H41 119.0 . . ?
C43 C42 P1 119.0(8) . . ?
C43 C42 C51 121.4(10) . . ?
C51 C42 P1 119.5(9) . . ?
C42 C43 H43 118.7 . . ?
C42 C43 C44 122.5(11) . . ?
C44 C43 H43 118.7 . . ?
C43 C44 C45 124.6(12) . . ?
C49 C44 C43 114.6(13) . . ?
C49 C44 C45 120.8(13) . . ?
C44 C45 C46 112.1(12) . . ?
C44 C45 C47 108.9(12) . . ?
C46 C45 C47 105.0(14) . . ?
C48 C45 C44 112.4(12) . . ?
C48 C45 C46 108.2(13) . . ?
C48 C45 C47 110.0(14) . . ?
C45 C46 H46A 109.5 . . ?
C45 C46 H46B 109.5 . . ?
C45 C46 H46C 109.5 . . ?
H46A C46 H46B 109.5 . . ?
H46A C46 H46C 109.5 . . ?
H46B C46 H46C 109.5 . . ?
C45 C47 H47A 109.5 . . ?
C45 C47 H47B 109.5 . . ?
C45 C47 H47C 109.5 . . ?
H47A C47 H47B 109.5 . . ?
H47A C47 H47C 109.5 . . ?
H47B C47 H47C 109.5 . . ?
C45 C48 H48A 109.5 . . ?
C45 C48 H48B 109.5 . . ?
C45 C48 H48C 109.5 . . ?
H48A C48 H48B 109.5 . . ?
H48A C48 H48C 109.5 . . ?
H48B C48 H48C 109.5 . . ?
C44 C49 H49 118.7 . . ?
C50 C49 C44 122.7(13) . . ?
C50 C49 H49 118.7 . . ?
C49 C50 H50 118.3 . . ?
C49 C50 C51 123.3(12) . . ?
C51 C50 H50 118.3 . . ?
C42 C51 C52 124.2(11) . . ?
C50 C51 C42 115.3(11) . . ?
C50 C51 C52 120.5(11) . . ?
C53 C52 C51 123.2(10) . . ?
C53 C52 C61 116.8(11) . . ?
C61 C52 C51 119.9(10) . . ?
C52 C53 H53 120.1 . . ?
C54 C53 C52 119.7(11) . . ?
C54 C53 H53 120.1 . . ?
C53 C54 H54 117.6 . . ?
C53 C54 C55 124.7(12) . . ?
C55 C54 H54 117.6 . . ?
C54 C55 C56 132(3) . . ?
C54 C55 C56A 119.2(12) . . ?
C60 C55 C54 116.1(12) . . ?
C60 C55 C56 112(3) . . ?
C60 C55 C56A 124.7(12) . . ?
C57 C56 C55 105(7) . . ?
C57 C56 C58 88(7) . . ?
C57 C56 C59 62(8) . . ?
C58 C56 C55 112(6) . . ?
C59 C56 C55 121(6) . . ?
C59 C56 C58 124(8) . . ?
C56 C57 H57A 109.5 . . ?
C56 C57 H57B 109.5 . . ?
C56 C57 H57C 109.5 . . ?
H57A C57 H57B 109.5 . . ?
H57A C57 H57C 109.5 . . ?
H57B C57 H57C 109.5 . . ?
C56 C58 H58A 109.5 . . ?
C56 C58 H58B 109.5 . . ?
C56 C58 H58C 109.5 . . ?
H58A C58 H58B 109.5 . . ?
H58A C58 H58C 109.5 . . ?
H58B C58 H58C 109.5 . . ?
C56 C59 H59A 109.5 . . ?
C56 C59 H59B 109.5 . . ?
C56 C59 H57D 109.5 . . ?
H59A C59 H59B 109.5 . . ?
H59A C59 H57D 109.5 . . ?
H59B C59 H57D 109.5 . . ?
C55 C60 H60 119.4 . . ?
C55 C60 C61 121.2(11) . . ?
C61 C60 H60 119.4 . . ?
C52 C61 H61 119.3 . . ?
C60 C61 C52 121.4(11) . . ?
C60 C61 H61 119.3 . . ?
C63 C62 B1 120.4(13) . . ?
C69 C62 C63 113.6(13) . . ?
C69 C62 B1 125.9(12) . . ?
C62 C63 H 119.0 . . ?
C62 C63 C64 122.0(15) . . ?
C64 C63 H 119.0 . . ?
C63 C64 C65 122.0(18) . . ?
C66 C64 C63 119.3(15) . . ?
C66 C64 C65 118.7(16) . . ?
F16A C65 F17A 97(3) . . ?
F16A C65 F18A 112(3) . . ?
F16A C65 C64 122(3) . . ?
F17 C65 F16 100(2) . . ?
F17 C65 F18 105(3) . . ?
F17 C65 C64 120(2) . . ?
F18 C65 F16 100(2) . . ?
F18 C65 C64 117(2) . . ?
F18A C65 F17A 96(3) . . ?
F18A C65 C64 116(3) . . ?
C64 C65 F16 112(2) . . ?
C64 C65 F17A 109(2) . . ?
C64 C66 HA 120.2 . . ?
C67 C66 C64 119.6(14) . . ?
C67 C66 HA 120.2 . . ?
C66 C67 C68 119.6(15) . . ?
C66 C67 C69 117.8(16) . . ?
C69 C67 C68 122.6(16) . . ?
F13 C68 F15 101.8(18) . . ?
F13 C68 C67 111(2) . . ?
F13A C68 F14A 103.3(16) . . ?
F13A C68 F15A 110.0(18) . . ?
F13A C68 C67 115.8(18) . . ?
F14 C68 F13 106.3(19) . . ?
F14 C68 F15 109(2) . . ?
F14 C68 C67 115(2) . . ?
F14A C68 C67 110.3(17) . . ?
F15 C68 C67 113.3(17) . . ?
F15A C68 F14A 102.0(16) . . ?
F15A C68 C67 114.1(14) . . ?
C62 C69 C67 127.5(15) . . ?
C62 C69 HB 116.2 . . ?
C67 C69 HB 116.2 . . ?
C71 C70 B1 119.0(11) . . ?
C77 C70 C71 115.1(11) . . ?
C77 C70 B1 125.4(11) . . ?
C70 C71 HC 119.4 . . ?
C72 C71 C70 121.2(11) . . ?
C72 C71 HC 119.4 . . ?
C71 C72 C73 119.5(12) . . ?
C74 C72 C71 121.6(12) . . ?
C74 C72 C73 118.9(11) . . ?
F19 C73 F20 104.8(11) . . ?
F19 C73 C72 112.7(10) . . ?
F20 C73 C72 112.2(11) . . ?
F21 C73 F19 106.9(11) . . ?
F21 C73 F20 106.9(10) . . ?
F21 C73 C72 112.8(11) . . ?
C72 C74 HD 120.7 . . ?
C72 C74 C76 118.5(11) . . ?
C76 C74 HD 120.7 . . ?
F22 C75 F23 105.4(10) . . ?
F22 C75 C76 112.4(9) . . ?
F23 C75 C76 110.9(9) . . ?
F24 C75 F22 108.4(10) . . ?
F24 C75 F23 107.3(9) . . ?
F24 C75 C76 112.0(10) . . ?
C74 C76 C75 120.3(10) . . ?
C77 C76 C74 119.9(11) . . ?
C77 C76 C75 119.8(11) . . ?
C70 C77 HE 118.2 . . ?
C76 C77 C70 123.6(12) . . ?
C76 C77 HE 118.2 . . ?
C79 C78 C85 115.0(11) . . ?
C79 C78 B1 122.9(11) . . ?
C85 C78 B1 122.1(11) . . ?
C78 C79 HF 118.4 . . ?
C80 C79 C78 123.2(12) . . ?
C80 C79 HF 118.4 . . ?
C79 C80 C81 119.9(11) . . ?
C82 C80 C79 119.6(12) . . ?
C82 C80 C81 120.5(12) . . ?
F10 C81 F11 106.4(10) . . ?
F10 C81 C80 113.4(12) . . ?
F11 C81 C80 113.2(11) . . ?
F12 C81 F10 106.5(11) . . ?
F12 C81 F11 106.4(13) . . ?
F12 C81 C80 110.5(10) . . ?
C80 C82 HG 119.8 . . ?
C83 C82 C80 120.4(12) . . ?
C83 C82 HG 119.8 . . ?
C82 C83 C84 121.2(12) . . ?
C82 C83 C85 120.2(11) . . ?
C85 C83 C84 118.5(11) . . ?
F7 C84 F9 107.1(12) . . ?
F7 C84 C83 110.9(11) . . ?
F8 C84 F7 105.7(12) . . ?
F8 C84 F9 107.4(11) . . ?
F8 C84 C83 113.6(12) . . ?
F9 C84 C83 111.6(12) . . ?
C78 C85 HH 119.2 . . ?
C83 C85 C78 121.6(11) . . ?
C83 C85 HH 119.2 . . ?
C87 C86 C93 116.1(12) . . ?
C87 C86 B1 124.8(11) . . ?
C93 C86 B1 118.6(11) . . ?
C86 C87 HI 119.1 . . ?
C88 C87 C86 121.9(12) . . ?
C88 C87 HI 119.1 . . ?
C87 C88 C89 119.4(11) . . ?
C90 C88 C87 121.8(12) . . ?
C90 C88 C89 118.8(12) . . ?
F1 C89 F3 100.2(13) . . ?
F1 C89 C88 110.1(14) . . ?
F1A C89 F2A 100.2(18) . . ?
F1A C89 C88 120(2) . . ?
F2 C89 F1 114.5(17) . . ?
F2 C89 F3 104.4(14) . . ?
F2 C89 C88 116.2(13) . . ?
F2A C89 C88 105.3(13) . . ?
F3 C89 C88 110.0(12) . . ?
F3A C89 F1A 110.5(19) . . ?
F3A C89 F2A 98.8(16) . . ?
F3A C89 C88 117.6(15) . . ?
C88 C90 HJ 121.5 . . ?
C88 C90 C91 117.1(12) . . ?
C91 C90 HJ 121.5 . . ?
C90 C91 C92 119.9(11) . . ?
C93 C91 C90 121.0(11) . . ?
C93 C91 C92 119.1(11) . . ?
F4 C92 F5 104.7(11) . . ?
F4 C92 C91 112.2(11) . . ?
F5 C92 C91 111.8(12) . . ?
F6 C92 F4 107.1(13) . . ?
F6 C92 F5 107.3(11) . . ?
F6 C92 C91 113.2(11) . . ?
C86 C93 HK 119.0 . . ?
C91 C93 C86 122.0(12) . . ?
C91 C93 HK 119.0 . . ?
C70 B1 C62 111.8(11) . . ?
C70 B1 C78 114.4(10) . . ?
C70 B1 C86 104.3(10) . . ?
C78 B1 C62 102.9(10) . . ?
C78 B1 C86 110.8(11) . . ?
C86 B1 C62 112.9(11) . . ?
H58D C58A H58E 109.5 . . ?
H58D C58A H58F 109.5 . . ?
H58E C58A H58F 109.5 . . ?
C56A C58A H58D 109.5 . . ?
C56A C58A H58E 109.5 . . ?
C56A C58A H58F 109.5 . . ?
C55 C56A C58A 112.2(14) . . ?
C55 C56A C57A 110.9(13) . . ?
C55 C56A C59A 108.3(15) . . ?
C58A C56A C57A 110.5(17) . . ?
C58A C56A C59A 105.1(17) . . ?
C59A C56A C57A 109.7(18) . . ?
C56A C57A H57E 109.5 . . ?
C56A C57A H57F 109.5 . . ?
C56A C57A H57G 109.5 . . ?
H57E C57A H57F 109.5 . . ?
H57E C57A H57G 109.5 . . ?
H57F C57A H57G 109.5 . . ?
C56A C59A H59C 109.5 . . ?
C56A C59A H59D 109.5 . . ?
C56A C59A H59E 109.5 . . ?
H59C C59A H59D 109.5 . . ?
H59C C59A H59E 109.5 . . ?
H59D C59A H59E 109.5 . . ?

loop_
_geom_bond_atom_site_label_1
_geom_bond_atom_site_label_2
_geom_bond_distance
_geom_bond_site_symmetry_2
_geom_bond_publ_flag
Au1 P1 2.234(3) . ?
Au1 N1 2.139(7) . ?
P1 C1 1.838(12) . ?
P1 C22 1.853(10) . ?
P1 C42 1.846(11) . ?
N1 H1A 0.9100 . ?
N1 H1B 0.9100 . ?
N1 H1C 0.9100 . ?
C1 C2 1.393(15) . ?
C1 C10 1.402(15) . ?
C2 H2 0.9500 . ?
C2 C3 1.374(17) . ?
C3 C4 1.540(16) . ?
C3 C8 1.365(16) . ?
C4 C5 1.53(2) . ?
C4 C6 1.532(18) . ?
C4 C7 1.519(18) . ?
C5 H5A 0.9800 . ?
C5 H5B 0.9800 . ?
C5 H5C 0.9800 . ?
C6 H6A 0.9800 . ?
C6 H6B 0.9800 . ?
C6 H6C 0.9800 . ?
C7 H7A 0.9800 . ?
C7 H7B 0.9800 . ?
C7 H7C 0.9800 . ?
C8 H8 0.9500 . ?
C8 C9 1.384(17) . ?
C9 H9 0.9500 . ?
C9 C10 1.393(18) . ?
C10 C11 1.489(15) . ?
C11 C12 1.389(17) . ?
C11 C21 1.388(17) . ?
C12 H12 0.9500 . ?
C12 C13 1.370(17) . ?
C13 H13 0.9500 . ?
C13 C15 1.381(18) . ?
C15 C16 1.550(16) . ?
C15 C20 1.376(17) . ?
C16 C17 1.52(2) . ?
C16 C18 1.52(2) . ?
C16 C19 1.527(19) . ?
C17 H17A 0.9800 . ?
C17 H17B 0.9800 . ?
C17 H17C 0.9800 . ?
C18 H18A 0.9800 . ?
C18 H18B 0.9800 . ?
C18 H18C 0.9800 . ?
C19 H19A 0.9800 . ?
C19 H19B 0.9800 . ?
C19 H19C 0.9800 . ?
C20 H20 0.9500 . ?
C20 C21 1.406(15) . ?
C21 H21 0.9500 . ?
C22 C23 1.385(16) . ?
C22 C31 1.377(16) . ?
C23 H23 0.9500 . ?
C23 C24 1.388(15) . ?
C24 C25 1.533(17) . ?
C24 C29 1.385(18) . ?
C25 C26 1.538(18) . ?
C25 C26A 1.494(18) . ?
C25 C27 1.510(17) . ?
C25 C27A 1.507(18) . ?
C25 C28 1.507(16) . ?
C25 C28A 1.529(18) . ?
C26 H26A 0.9800 . ?
C26 H26B 0.9800 . ?
C26 H26C 0.9800 . ?
C26A H26D 0.9800 . ?
C26A H26E 0.9800 . ?
C26A H26F 0.9800 . ?
C27 H27A 0.9800 . ?
C27 H27B 0.9800 . ?
C27 H27C 0.9800 . ?
C27A H27D 0.9800 . ?
C27A H27E 0.9800 . ?
C27A H27F 0.9800 . ?
C28 H28A 0.9800 . ?
C28 H28B 0.9800 . ?
C28 H28C 0.9800 . ?
C28A H28D 0.9800 . ?
C28A H28E 0.9800 . ?
C28A H28F 0.9800 . ?
C29 H29 0.9500 . ?
C29 C30 1.380(18) . ?
C30 H30 0.9500 . ?
C30 C31 1.380(17) . ?
C31 C32 1.536(16) . ?
C32 C33 1.400(18) . ?
C32 C41 1.385(18) . ?
C33 H33 0.9500 . ?
C33 C34 1.410(18) . ?
C34 H34 0.9500 . ?
C34 C35 1.360(18) . ?
C35 C36 1.567(18) . ?
C35 C40 1.375(18) . ?
C36 C37 1.53(2) . ?
C36 C38 1.52(2) . ?
C36 C39 1.54(2) . ?
C37 H37A 0.9800 . ?
C37 H37B 0.9800 . ?
C37 H37C 0.9800 . ?
C38 H38A 0.9800 . ?
C38 H38B 0.9800 . ?
C38 H38C 0.9800 . ?
C39 H39A 0.9800 . ?
C39 H39B 0.9800 . ?
C39 H39C 0.9800 . ?
C40 H40 0.9500 . ?
C40 C41 1.379(18) . ?
C41 H41 0.9500 . ?
C42 C43 1.387(16) . ?
C42 C51 1.404(16) . ?
C43 H43 0.9500 . ?
C43 C44 1.401(18) . ?
C44 C45 1.50(2) . ?
C44 C49 1.40(2) . ?
C45 C46 1.54(2) . ?
C45 C47 1.55(2) . ?
C45 C48 1.49(2) . ?
C46 H46A 0.9800 . ?
C46 H46B 0.9800 . ?
C46 H46C 0.9800 . ?
C47 H47A 0.9800 . ?
C47 H47B 0.9800 . ?
C47 H47C 0.9800 . ?
C48 H48A 0.9800 . ?
C48 H48B 0.9800 . ?
C48 H48C 0.9800 . ?
C49 H49 0.9500 . ?
C49 C50 1.36(2) . ?
C50 H50 0.9500 . ?
C50 C51 1.380(18) . ?
C51 C52 1.469(17) . ?
C52 C53 1.398(17) . ?
C52 C61 1.414(16) . ?
C53 H53 0.9500 . ?
C53 C54 1.366(19) . ?
C54 H54 0.9500 . ?
C54 C55 1.386(18) . ?
C55 C56 1.70(10) . ?
C55 C60 1.381(17) . ?
C55 C56A 1.51(2) . ?
C56 C57 1.55(2) . ?
C56 C58 1.55(2) . ?
C56 C59 1.55(2) . ?
C57 H57A 0.9800 . ?
C57 H57B 0.9800 . ?
C57 H57C 0.9800 . ?
C58 H58A 0.9800 . ?
C58 H58B 0.9800 . ?
C58 H58C 0.9800 . ?
C59 H59A 0.9800 . ?
C59 H59B 0.9800 . ?
C59 H57D 0.9800 . ?
C60 H60 0.9500 . ?
C60 C61 1.396(18) . ?
C61 H61 0.9500 . ?
F1 C89 1.329(14) . ?
F1A C89 1.326(16) . ?
F2 C89 1.301(14) . ?
F2A C89 1.399(15) . ?
F3 C89 1.383(14) . ?
F3A C89 1.321(15) . ?
F4 C92 1.321(17) . ?
F5 C92 1.353(16) . ?
F6 C92 1.318(15) . ?
F7 C84 1.330(16) . ?
F8 C84 1.304(15) . ?
F9 C84 1.335(18) . ?
F10 C81 1.319(16) . ?
F11 C81 1.327(16) . ?
F12 C81 1.312(15) . ?
F13 C68 1.331(17) . ?
F13A C68 1.305(16) . ?
F14 C68 1.307(17) . ?
F14A C68 1.354(15) . ?
F15 C68 1.341(17) . ?
F15A C68 1.329(16) . ?
F16 C65 1.44(3) . ?
F16A C65 1.27(5) . ?
F17 C65 1.28(3) . ?
F17A C65 1.51(5) . ?
F18 C65 1.33(3) . ?
F18A C65 1.29(5) . ?
F19 C73 1.339(16) . ?
F20 C73 1.364(16) . ?
F21 C73 1.325(16) . ?
F22 C75 1.335(14) . ?
F23 C75 1.346(13) . ?
F24 C75 1.328(14) . ?
C62 C63 1.39(2) . ?
C62 C69 1.34(2) . ?
C62 B1 1.67(2) . ?
C63 H 0.9500 . ?
C63 C64 1.40(2) . ?
C64 C65 1.42(3) . ?
C64 C66 1.39(3) . ?
C66 HA 0.9500 . ?
C66 C67 1.34(3) . ?
C67 C68 1.48(3) . ?
C67 C69 1.38(2) . ?
C69 HB 0.9500 . ?
C70 C71 1.406(17) . ?
C70 C77 1.390(17) . ?
C70 B1 1.63(2) . ?
C71 HC 0.9500 . ?
C71 C72 1.386(17) . ?
C72 C73 1.511(19) . ?
C72 C74 1.365(18) . ?
C74 HD 0.9500 . ?
C74 C76 1.380(18) . ?
C75 C76 1.506(18) . ?
C76 C77 1.374(16) . ?
C77 HE 0.9500 . ?
C78 C79 1.396(17) . ?
C78 C85 1.426(18) . ?
C78 B1 1.64(2) . ?
C79 HF 0.9500 . ?
C79 C80 1.382(17) . ?
C80 C81 1.515(18) . ?
C80 C82 1.374(18) . ?
C82 HG 0.9500 . ?
C82 C83 1.362(18) . ?
C83 C84 1.509(19) . ?
C83 C85 1.391(18) . ?
C85 HH 0.9500 . ?
C86 C87 1.388(18) . ?
C86 C93 1.389(17) . ?
C86 B1 1.656(19) . ?
C87 HI 0.9500 . ?
C87 C88 1.385(18) . ?
C88 C89 1.51(2) . ?
C88 C90 1.370(19) . ?
C90 HJ 0.9500 . ?
C90 C91 1.392(18) . ?
C91 C92 1.514(18) . ?
C91 C93 1.387(17) . ?
C93 HK 0.9500 . ?
C58A H58D 0.9800 . ?
C58A H58E 0.9800 . ?
C58A H58F 0.9800 . ?
C58A C56A 1.539(16) . ?
C56A C57A 1.556(17) . ?
C56A C59A 1.553(17) . ?
C57A H57E 0.9800 . ?
C57A H57F 0.9800 . ?
C57A H57G 0.9800 . ?
C59A H59C 0.9800 . ?
C59A H59D 0.9800 . ?
C59A H59E 0.9800 . ?

loop_
_geom_torsion_atom_site_label_1
_geom_torsion_atom_site_label_2
_geom_torsion_atom_site_label_3
_geom_torsion_atom_site_label_4
_geom_torsion
_geom_torsion_site_symmetry_1
_geom_torsion_site_symmetry_2
_geom_torsion_site_symmetry_3
_geom_torsion_site_symmetry_4
_geom_torsion_publ_flag
Au1 P1 C1 C2 138.4(7) . . . . ?
Au1 P1 C1 C10 -36.1(9) . . . . ?
Au1 P1 C22 C23 138.2(8) . . . . ?
Au1 P1 C22 C31 -39.6(10) . . . . ?
Au1 P1 C42 C43 143.8(7) . . . . ?
Au1 P1 C42 C51 -39.3(9) . . . . ?
P1 C1 C2 C3 -172.4(8) . . . . ?
P1 C1 C10 C9 175.0(9) . . . . ?
P1 C1 C10 C11 0.2(15) . . . . ?
P1 C22 C23 C24 -178.7(9) . . . . ?
P1 C22 C31 C30 179.9(9) . . . . ?
P1 C22 C31 C32 0.4(15) . . . . ?
P1 C42 C43 C44 175.3(9) . . . . ?
P1 C42 C51 C50 -175.9(9) . . . . ?
P1 C42 C51 C52 5.3(14) . . . . ?
C1 P1 C22 C23 -97.7(9) . . . . ?
C1 P1 C22 C31 84.4(10) . . . . ?
C1 P1 C42 C43 19.6(10) . . . . ?
C1 P1 C42 C51 -163.5(8) . . . . ?
C1 C2 C3 C4 173.4(10) . . . . ?
C1 C2 C3 C8 -3.8(16) . . . . ?
C1 C10 C11 C12 121.5(13) . . . . ?
C1 C10 C11 C21 -58.7(17) . . . . ?
C2 C1 C10 C9 0.6(15) . . . . ?
C2 C1 C10 C11 -174.3(10) . . . . ?
C2 C3 C4 C5 -115.9(12) . . . . ?
C2 C3 C4 C6 2.4(15) . . . . ?
C2 C3 C4 C7 126.4(12) . . . . ?
C2 C3 C8 C9 2.9(18) . . . . ?
C3 C8 C9 C10 0(2) . . . . ?
C4 C3 C8 C9 -174.4(11) . . . . ?
C8 C3 C4 C5 61.3(14) . . . . ?
C8 C3 C4 C6 179.6(11) . . . . ?
C8 C3 C4 C7 -56.4(15) . . . . ?
C8 C9 C10 C1 -1.4(18) . . . . ?
C8 C9 C10 C11 173.8(12) . . . . ?
C9 C10 C11 C12 -53.3(16) . . . . ?
C9 C10 C11 C21 126.5(13) . . . . ?
C10 C1 C2 C3 2.1(15) . . . . ?
C10 C11 C12 C13 177.5(13) . . . . ?
C10 C11 C21 C20 -175.4(11) . . . . ?
C11 C12 C13 C15 -2(2) . . . . ?
C12 C11 C21 C20 4.4(18) . . . . ?
C12 C13 C15 C16 -176.3(13) . . . . ?
C12 C13 C15 C20 4(2) . . . . ?
C13 C15 C16 C17 -51.8(17) . . . . ?
C13 C15 C16 C18 66.9(16) . . . . ?
C13 C15 C16 C19 -174.9(13) . . . . ?
C13 C15 C20 C21 -1.9(19) . . . . ?
C15 C20 C21 C11 -2.4(18) . . . . ?
C16 C15 C20 C21 178.5(11) . . . . ?
C20 C15 C16 C17 127.8(13) . . . . ?
C20 C15 C16 C18 -113.4(14) . . . . ?
C20 C15 C16 C19 4.7(18) . . . . ?
C21 C11 C12 C13 -2(2) . . . . ?
C22 P1 C1 C2 12.0(10) . . . . ?
C22 P1 C1 C10 -162.5(8) . . . . ?
C22 P1 C42 C43 -90.7(9) . . . . ?
C22 P1 C42 C51 86.1(9) . . . . ?
C22 C23 C24 C25 -178.8(11) . . . . ?
C22 C23 C24 C29 -0.7(18) . . . . ?
C22 C31 C32 C33 -73.8(15) . . . . ?
C22 C31 C32 C41 102.3(14) . . . . ?
C23 C22 C31 C30 2.1(17) . . . . ?
C23 C22 C31 C32 -177.4(11) . . . . ?
C23 C24 C25 C26 -129.9(16) . . . . ?
C23 C24 C25 C26A -51(2) . . . . ?
C23 C24 C25 C27 113.3(15) . . . . ?
C23 C24 C25 C27A -177.1(19) . . . . ?
C23 C24 C25 C28 -12.1(19) . . . . ?
C23 C24 C25 C28A 67.2(18) . . . . ?
C23 C24 C29 C30 1(2) . . . . ?
C24 C29 C30 C31 0(2) . . . . ?
C25 C24 C29 C30 179.0(13) . . . . ?
C29 C24 C25 C26 52.1(18) . . . . ?
C29 C24 C25 C26A 131(2) . . . . ?
C29 C24 C25 C27 -64.7(18) . . . . ?
C29 C24 C25 C27A 5(2) . . . . ?
C29 C24 C25 C28 169.9(16) . . . . ?
C29 C24 C25 C28A -110.9(18) . . . . ?
C29 C30 C31 C22 -2(2) . . . . ?
C29 C30 C31 C32 177.6(13) . . . . ?
C30 C31 C32 C33 106.7(14) . . . . ?
C30 C31 C32 C41 -77.2(16) . . . . ?
C31 C22 C23 C24 -0.8(17) . . . . ?
C31 C32 C33 C34 175.0(10) . . . . ?
C31 C32 C41 C40 -177.7(11) . . . . ?
C32 C33 C34 C35 0.6(17) . . . . ?
C33 C32 C41 C40 -1.4(18) . . . . ?
C33 C34 C35 C36 -179.9(10) . . . . ?
C33 C34 C35 C40 2.4(17) . . . . ?
C34 C35 C36 C37 -54.6(15) . . . . ?
C34 C35 C36 C38 -175.6(12) . . . . ?
C34 C35 C36 C39 63.2(15) . . . . ?
C34 C35 C40 C41 -4.9(16) . . . . ?
C35 C40 C41 C32 4.5(18) . . . . ?
C36 C35 C40 C41 177.4(11) . . . . ?
C40 C35 C36 C37 123.1(13) . . . . ?
C40 C35 C36 C38 2.1(17) . . . . ?
C40 C35 C36 C39 -119.1(13) . . . . ?
C41 C32 C33 C34 -1.1(17) . . . . ?
C42 P1 C1 C2 -97.7(9) . . . . ?
C42 P1 C1 C10 87.8(9) . . . . ?
C42 P1 C22 C23 15.5(10) . . . . ?
C42 P1 C22 C31 -162.3(9) . . . . ?
C42 C43 C44 C45 -178.0(11) . . . . ?
C42 C43 C44 C49 0.9(17) . . . . ?
C42 C51 C52 C53 -75.2(16) . . . . ?
C42 C51 C52 C61 108.4(13) . . . . ?
C43 C42 C51 C50 0.9(16) . . . . ?
C43 C42 C51 C52 -178.0(10) . . . . ?
C43 C44 C45 C46 -7.1(19) . . . . ?
C43 C44 C45 C47 108.6(16) . . . . ?
C43 C44 C45 C48 -129.3(15) . . . . ?
C43 C44 C49 C50 0.1(19) . . . . ?
C44 C49 C50 C51 -1(2) . . . . ?
C45 C44 C49 C50 179.1(13) . . . . ?
C49 C44 C45 C46 174.0(13) . . . . ?
C49 C44 C45 C47 -70.2(17) . . . . ?
C49 C44 C45 C48 51.9(19) . . . . ?
C49 C50 C51 C42 0.1(19) . . . . ?
C49 C50 C51 C52 179.0(12) . . . . ?
C50 C51 C52 C53 105.9(15) . . . . ?
C50 C51 C52 C61 -70.4(16) . . . . ?
C51 C42 C43 C44 -1.5(16) . . . . ?
C51 C52 C53 C54 -177.3(13) . . . . ?
C51 C52 C61 C60 177.5(11) . . . . ?
C52 C53 C54 C55 0(2) . . . . ?
C53 C52 C61 C60 0.9(18) . . . . ?
C53 C54 C55 C56 174(5) . . . . ?
C53 C54 C55 C60 1(2) . . . . ?
C53 C54 C55 C56A 179.5(14) . . . . ?
C54 C55 C56 C57 52(7) . . . . ?
C54 C55 C56 C58 146(6) . . . . ?
C54 C55 C56 C59 -15(12) . . . . ?
C54 C55 C60 C61 -1.0(18) . . . . ?
C54 C55 C56A C58A 178.9(17) . . . . ?
C54 C55 C56A C57A 54.9(18) . . . . ?
C54 C55 C56A C59A -65.6(18) . . . . ?
C55 C60 C61 C52 0.0(18) . . . . ?
C56 C55 C60 C61 -175(4) . . . . ?
C60 C55 C56 C57 -136(5) . . . . ?
C60 C55 C56 C58 -41(9) . . . . ?
C60 C55 C56 C59 158(9) . . . . ?
C60 C55 C56A C58A -3(2) . . . . ?
C60 C55 C56A C57A -126.9(15) . . . . ?
C60 C55 C56A C59A 112.6(16) . . . . ?
C61 C52 C53 C54 -0.8(19) . . . . ?
F22 C75 C76 C74 143.7(10) . . . . ?
F22 C75 C76 C77 -36.7(14) . . . . ?
F23 C75 C76 C74 -98.6(12) . . . . ?
F23 C75 C76 C77 81.0(13) . . . . ?
F24 C75 C76 C74 21.3(14) . . . . ?
F24 C75 C76 C77 -159.1(10) . . . . ?
C62 C63 C64 C65 -178(2) . . . . ?
C62 C63 C64 C66 3(3) . . . . ?
C63 C62 C69 C67 0(2) . . . . ?
C63 C62 B1 C70 160.6(13) . . . . ?
C63 C62 B1 C78 -76.1(15) . . . . ?
C63 C62 B1 C86 43.4(18) . . . . ?
C63 C64 C65 F16 98(3) . . . . ?
C63 C64 C65 F16A 166(4) . . . . ?
C63 C64 C65 F17 -146(3) . . . . ?
C63 C64 C65 F17A -83(3) . . . . ?
C63 C64 C65 F18 -17(4) . . . . ?
C63 C64 C65 F18A 24(5) . . . . ?
C63 C64 C66 C67 -2(3) . . . . ?
C64 C66 C67 C68 -179.1(16) . . . . ?
C64 C66 C67 C69 0(3) . . . . ?
C65 C64 C66 C67 180(2) . . . . ?
C66 C64 C65 F16 -84(3) . . . . ?
C66 C64 C65 F16A -15(5) . . . . ?
C66 C64 C65 F17 32(4) . . . . ?
C66 C64 C65 F17A 95(3) . . . . ?
C66 C64 C65 F18 161(3) . . . . ?
C66 C64 C65 F18A -158(4) . . . . ?
C66 C67 C68 F13 41(3) . . . . ?
C66 C67 C68 F13A 76(2) . . . . ?
C66 C67 C68 F14 -79(3) . . . . ?
C66 C67 C68 F14A -40(2) . . . . ?
C66 C67 C68 F15 155(2) . . . . ?
C66 C67 C68 F15A -154.4(18) . . . . ?
C66 C67 C69 C62 2(3) . . . . ?
C68 C67 C69 C62 -179.8(15) . . . . ?
C69 C62 C63 C64 -2(2) . . . . ?
C69 C62 B1 C70 -21(2) . . . . ?
C69 C62 B1 C78 102.8(16) . . . . ?
C69 C62 B1 C86 -137.8(15) . . . . ?
C69 C67 C68 F13 -137(2) . . . . ?
C69 C67 C68 F13A -102(2) . . . . ?
C69 C67 C68 F14 103(3) . . . . ?
C69 C67 C68 F14A 141.0(19) . . . . ?
C69 C67 C68 F15 -24(2) . . . . ?
C69 C67 C68 F15A 27(2) . . . . ?
C70 C71 C72 C73 -179.1(10) . . . . ?
C70 C71 C72 C74 0.0(17) . . . . ?
C71 C70 C77 C76 -1.9(15) . . . . ?
C71 C70 B1 C62 -51.9(14) . . . . ?
C71 C70 B1 C78 -168.4(10) . . . . ?
C71 C70 B1 C86 70.3(12) . . . . ?
C71 C72 C73 F19 90.6(14) . . . . ?
C71 C72 C73 F20 -27.4(16) . . . . ?
C71 C72 C73 F21 -148.3(11) . . . . ?
C71 C72 C74 C76 -0.2(17) . . . . ?
C72 C74 C76 C75 179.0(10) . . . . ?
C72 C74 C76 C77 -0.6(16) . . . . ?
C73 C72 C74 C76 178.9(10) . . . . ?
C74 C72 C73 F19 -88.5(14) . . . . ?
C74 C72 C73 F20 153.5(11) . . . . ?
C74 C72 C73 F21 32.6(16) . . . . ?
C74 C76 C77 C70 1.7(16) . . . . ?
C75 C76 C77 C70 -177.9(10) . . . . ?
C77 C70 C71 C72 1.0(15) . . . . ?
C77 C70 B1 C62 135.8(11) . . . . ?
C77 C70 B1 C78 19.3(16) . . . . ?
C77 C70 B1 C86 -101.9(12) . . . . ?
C78 C79 C80 C81 175.4(10) . . . . ?
C78 C79 C80 C82 -2.0(17) . . . . ?
C79 C78 C85 C83 -2.1(16) . . . . ?
C79 C78 B1 C62 -80.3(13) . . . . ?
C79 C78 B1 C70 41.2(15) . . . . ?
C79 C78 B1 C86 158.8(10) . . . . ?
C79 C80 C81 F10 38.6(15) . . . . ?
C79 C80 C81 F11 159.9(11) . . . . ?
C79 C80 C81 F12 -80.9(15) . . . . ?
C79 C80 C82 C83 -0.5(17) . . . . ?
C80 C82 C83 C84 -178.1(11) . . . . ?
C80 C82 C83 C85 1.5(18) . . . . ?
C81 C80 C82 C83 -177.9(11) . . . . ?
C82 C80 C81 F10 -144.0(11) . . . . ?
C82 C80 C81 F11 -22.6(17) . . . . ?
C82 C80 C81 F12 96.6(14) . . . . ?
C82 C83 C84 F7 89.8(16) . . . . ?
C82 C83 C84 F8 -151.3(12) . . . . ?
C82 C83 C84 F9 -29.6(16) . . . . ?
C82 C83 C85 C78 -0.2(17) . . . . ?
C84 C83 C85 C78 179.4(10) . . . . ?
C85 C78 C79 C80 3.2(16) . . . . ?
C85 C78 B1 C62 97.7(12) . . . . ?
C85 C78 B1 C70 -140.8(11) . . . . ?
C85 C78 B1 C86 -23.2(15) . . . . ?
C85 C83 C84 F7 -89.8(14) . . . . ?
C85 C83 C84 F8 29.1(17) . . . . ?
C85 C83 C84 F9 150.8(11) . . . . ?
C86 C87 C88 C89 177.5(11) . . . . ?
C86 C87 C88 C90 -2(2) . . . . ?
C87 C86 C93 C91 -2.9(18) . . . . ?
C87 C86 B1 C62 25.3(18) . . . . ?
C87 C86 B1 C70 -96.3(13) . . . . ?
C87 C86 B1 C78 140.0(12) . . . . ?
C87 C88 C89 F1 44.1(19) . . . . ?
C87 C88 C89 F1A 63(2) . . . . ?
C87 C88 C89 F2 -88(2) . . . . ?
C87 C88 C89 F2A -48.7(18) . . . . ?
C87 C88 C89 F3 153.6(14) . . . . ?
C87 C88 C89 F3A -158(2) . . . . ?
C87 C88 C90 C91 2.2(19) . . . . ?
C88 C90 C91 C92 177.2(12) . . . . ?
C88 C90 C91 C93 -2.5(18) . . . . ?
C89 C88 C90 C91 -177.6(11) . . . . ?
C90 C88 C89 F1 -136.1(16) . . . . ?
C90 C88 C89 F1A -117(2) . . . . ?
C90 C88 C89 F2 92(2) . . . . ?
C90 C88 C89 F2A 131.1(16) . . . . ?
C90 C88 C89 F3 -26.5(17) . . . . ?
C90 C88 C89 F3A 22(2) . . . . ?
C90 C91 C92 F4 -123.3(13) . . . . ?
C90 C91 C92 F5 119.4(13) . . . . ?
C90 C91 C92 F6 -1.9(19) . . . . ?
C90 C91 C93 C86 3.0(19) . . . . ?
C92 C91 C93 C86 -176.7(12) . . . . ?
C93 C86 C87 C88 2.6(18) . . . . ?
C93 C86 B1 C62 -163.1(11) . . . . ?
C93 C86 B1 C70 75.3(14) . . . . ?
C93 C86 B1 C78 -48.3(15) . . . . ?
C93 C91 C92 F4 56.4(16) . . . . ?
C93 C91 C92 F5 -60.8(16) . . . . ?
C93 C91 C92 F6 177.8(12) . . . . ?
B1 C62 C63 C64 176.7(15) . . . . ?
B1 C62 C69 C67 -179.1(15) . . . . ?
B1 C70 C71 C72 -172.0(11) . . . . ?
B1 C70 C77 C76 170.6(11) . . . . ?
B1 C78 C79 C80 -178.7(10) . . . . ?
B1 C78 C85 C83 179.8(11) . . . . ?
B1 C86 C87 C88 174.4(12) . . . . ?
B1 C86 C93 C91 -175.3(11) . . . . ?
C56A C55 C60 C61 -179.3(13) . . . . ?
